data_7240605
loop_
_publ_author_name
'Prohens, Rafel'
'Barbas, Rafael'
'Bofill, Lidia'
'de Sande, Dafne'
'Font-Bardia, Merce'

_publ_section_title
;
 Crystal Engineering of Nutraceutical Phytosterols: New Cocrystal
 Solid-Solutions
;
_journal_name_full CrystEngComm
_journal_paper_doi 10.1039/D0CE00704H
_journal_year 2020
_chemical_formula_moiety '4(C29 H50 O), C7 H6 O5'
_chemical_formula_sum 'C123 H206 O9'
_chemical_formula_weight 1828.87
_chemical_name_systematic 'Sitosterol Gallic acid cocrystal'
_space_group_crystal_system monoclinic
_space_group_IT_number 4
_space_group_name_Hall 'P 2yb'
_space_group_name_H-M_alt 'P 1 21 1'
_atom_sites_solution_hydrogens geom
_audit_creation_method SHELXL-2018/1
_audit_update_record
;
2020-05-01 deposited with the CCDC.	2020-06-03 downloaded from the CCDC.
;
_cell_angle_alpha 90
_cell_angle_beta 93.002(2)
_cell_angle_gamma 90
_cell_formula_units_Z 2
_cell_length_a 10.7439(5)
_cell_length_b 13.6989(6)
_cell_length_c 38.1228(19)
_cell_measurement_reflns_used 894
_cell_measurement_temperature 100(2)
_cell_measurement_theta_max 26.45
_cell_measurement_theta_min 2.20
_cell_volume 5603.2(5)
_computing_cell_refinement 'Bruker SAINT'
_computing_data_collection 'Bruker APEX3'
_computing_data_reduction 'Bruker SAINT'
_computing_molecular_graphics 'Bruker SHELXTL'
_computing_publication_material 'Bruker SHELXTL'
_computing_structure_refinement 'SHELXL-2018/3 (Sheldrick, 2018)'
_computing_structure_solution 'SHELXT 2014/5 (Sheldrick, 2014)'
_diffrn_ambient_temperature 100(2)
_diffrn_measured_fraction_theta_full 0.998
_diffrn_measured_fraction_theta_max 0.997
_diffrn_measurement_device_type 'D8 Venture'
_diffrn_measurement_method '\f and \w scans'
_diffrn_radiation_type MoK\a
_diffrn_radiation_wavelength 0.71073
_diffrn_reflns_av_unetI/netI 0.0626
_diffrn_reflns_Laue_measured_fraction_full 0.998
_diffrn_reflns_Laue_measured_fraction_max 0.997
_diffrn_reflns_limit_h_max 13
_diffrn_reflns_limit_h_min -13
_diffrn_reflns_limit_k_max 17
_diffrn_reflns_limit_k_min -17
_diffrn_reflns_limit_l_max 48
_diffrn_reflns_limit_l_min 0
_diffrn_reflns_number 24652
_diffrn_reflns_point_group_measured_fraction_full 0.998
_diffrn_reflns_point_group_measured_fraction_max 0.993
_diffrn_reflns_theta_full 25.242
_diffrn_reflns_theta_max 27.136
_diffrn_reflns_theta_min 2.140
_diffrn_source microfocus
_exptl_absorpt_coefficient_mu 0.066
_exptl_absorpt_correction_T_max 0.5
_exptl_absorpt_correction_T_min 0.5
_exptl_absorpt_correction_type empirical
_exptl_absorpt_process_details sadabs
_exptl_crystal_colour colourless
_exptl_crystal_density_diffrn 1.084
_exptl_crystal_description prism
_exptl_crystal_F_000 2032
_exptl_crystal_size_max 0.2
_exptl_crystal_size_mid 0.1
_exptl_crystal_size_min 0.1
_refine_diff_density_max 1.939
_refine_diff_density_min -1.669
_refine_diff_density_rms 0.095
_refine_ls_abs_structure_details
;
 Flack x determined using 6732 quotients [(I+)-(I-)]/[(I+)+(I-)]
 (Parsons, Flack and Wagner, Acta Cryst. B69 (2013) 249-259).
;
_refine_ls_abs_structure_Flack 0.2(2)
_refine_ls_extinction_method none
_refine_ls_goodness_of_fit_ref 1.053
_refine_ls_hydrogen_treatment constr
_refine_ls_matrix_type full
_refine_ls_number_parameters 1042
_refine_ls_number_reflns 24652
_refine_ls_number_restraints 66
_refine_ls_restrained_S_all 1.066
_refine_ls_R_factor_all 0.1117
_refine_ls_R_factor_gt 0.0897
_refine_ls_shift/su_max 0.003
_refine_ls_shift/su_mean 0.000
_refine_ls_structure_factor_coef Fsqd
_refine_ls_weighting_details 'w=1/[\s^2^(Fo^2^)+(0.2000P)^2^] where P=(Fo^2^+2Fc^2^)/3'
_refine_ls_weighting_scheme calc
_refine_ls_wR_factor_gt 0.2458
_refine_ls_wR_factor_ref 0.2775
_reflns_Friedel_coverage 0.911
_reflns_Friedel_fraction_full 0.999
_reflns_Friedel_fraction_max 0.989
_reflns_number_gt 18796
_reflns_number_total 24652
_reflns_threshold_expression 'I > 2\s(I)'
_cod_data_source_file d0ce00704h2.cif
_cod_data_source_block 023XB173A_0m_aa
_cod_original_sg_symbol_H-M 'P 21'
_cod_database_code 7240605
_shelx_shelxl_version_number 2018/1
_shelx_space_group_comment
;
The symmetry employed for this shelxl refinement is uniquely defined
by the following loop, which should always be used as a source of
symmetry information in preference to the above space-group names.
They are only intended as comments.
;

loop_
_space_group_symop_operation_xyz
'x, y, z'
'-x, y+1/2, -z'

loop_
_atom_site_label
_atom_site_type_symbol
_atom_site_fract_x
_atom_site_fract_y
_atom_site_fract_z
_atom_site_U_iso_or_equiv
_atom_site_adp_type
_atom_site_occupancy
_atom_site_site_symmetry_order
_atom_site_calc_flag
_atom_site_refinement_flags_posn
_atom_site_refinement_flags_adp
_atom_site_refinement_flags_occupancy
_atom_site_disorder_assembly
_atom_site_disorder_group
O1 O 0.8869(3) 0.3030(2) 0.53273(9) 0.0274(7) Uani 1 1 d . . . . .
O2 O 1.0079(3) 0.4188(2) 0.51119(9) 0.0313(7) Uani 1 1 d . . . . .
H2 H 1.062904 0.375848 0.514616 0.047 Uiso 1 1 calc R U . . .
O3 O 0.7251(3) 0.6652(2) 0.45434(8) 0.0243(6) Uani 1 1 d . . . . .
H3A H 0.800860 0.674433 0.450959 0.037 Uiso 1 1 calc R U . . .
O4 O 0.5010(3) 0.6277(2) 0.47674(8) 0.0241(6) Uani 1 1 d . . . . .
H4O H 0.434270 0.609478 0.485243 0.029 Uiso 1 1 calc R U . . .
O5 O 0.4589(3) 0.4744(2) 0.52063(9) 0.0266(7) Uani 1 1 d . . . . .
H5O H 0.462205 0.448723 0.540670 0.032 Uiso 1 1 calc R U . . .
C1 C 0.8994(4) 0.3830(3) 0.51825(11) 0.0230(8) Uani 1 1 d . . . . .
C2 C 0.7947(4) 0.4466(3) 0.50754(11) 0.0208(8) Uani 1 1 d . . . . .
C3 C 0.8133(4) 0.5258(3) 0.48564(11) 0.0218(8) Uani 1 1 d . . . . .
H3 H 0.893816 0.539508 0.477696 0.026 Uiso 1 1 calc R U . . .
C4 C 0.7130(4) 0.5844(3) 0.47559(12) 0.0223(8) Uani 1 1 d . . . . .
C5 C 0.5943(4) 0.5660(3) 0.48727(11) 0.0208(8) Uani 1 1 d . . . . .
C6 C 0.5776(4) 0.4869(3) 0.50970(12) 0.0224(8) Uani 1 1 d . . . . .
C7 C 0.6765(4) 0.4260(3) 0.51958(11) 0.0217(8) Uani 1 1 d . . . . .
H7 H 0.664324 0.371172 0.534271 0.026 Uiso 1 1 calc R U . . .
O1A O 0.4776(3) 0.3064(2) 0.55694(9) 0.0292(7) Uani 1 1 d . . . . .
H1AO H 0.478722 0.252128 0.546707 0.035 Uiso 1 1 calc R U . . .
C1A C 0.4731(4) 0.2914(3) 0.59398(12) 0.0276(9) Uani 1 1 d . . . . .
H1A H 0.405212 0.243959 0.598620 0.033 Uiso 1 1 calc R U . . .
C2A C 0.5964(4) 0.2517(4) 0.60910(14) 0.0305(10) Uani 1 1 d . . . . .
H2AA H 0.664722 0.296386 0.603242 0.037 Uiso 1 1 calc R U . . .
H2AB H 0.612702 0.187200 0.598598 0.037 Uiso 1 1 calc R U . . .
C3A C 0.5931(5) 0.2416(4) 0.64952(13) 0.0313(10) Uani 1 1 d . . . . .
H3AA H 0.674958 0.217425 0.658982 0.038 Uiso 1 1 calc R U . . .
H3AB H 0.529396 0.192529 0.655085 0.038 Uiso 1 1 calc R U . . .
C4A C 0.5629(4) 0.3397(3) 0.66791(13) 0.0292(10) Uani 1 1 d . . . . .
C5A C 0.4445(5) 0.3831(4) 0.64957(14) 0.0316(10) Uani 1 1 d . . . . .
C6A C 0.4438(5) 0.3889(4) 0.61041(14) 0.0328(10) Uani 1 1 d . . . . .
H6AA H 0.506112 0.437712 0.603617 0.039 Uiso 1 1 calc R U . . .
H6AB H 0.360783 0.411276 0.601182 0.039 Uiso 1 1 calc R U . . .
C7A C 0.3502(6) 0.4167(5) 0.66654(16) 0.0440(13) Uani 1 1 d . . . . .
H7A H 0.280782 0.442080 0.653048 0.053 Uiso 1 1 calc R U . . .
C8A C 0.3447(6) 0.4175(5) 0.70557(16) 0.0455(13) Uani 1 1 d . . . . .
H8AA H 0.287714 0.365184 0.712695 0.055 Uiso 1 1 calc R U . . .
H8AB H 0.309654 0.480678 0.712932 0.055 Uiso 1 1 calc R U . . .
C9A C 0.4720(5) 0.4028(4) 0.72460(15) 0.0363(11) Uani 1 1 d . . . . .
H9A H 0.521835 0.464112 0.722917 0.044 Uiso 1 1 calc R U . . .
C10A C 0.5405(5) 0.3190(4) 0.70668(14) 0.0315(10) Uani 1 1 d . . . . .
H10A H 0.483766 0.261144 0.706905 0.038 Uiso 1 1 calc R U . . .
C11A C 0.6591(6) 0.2905(5) 0.72880(17) 0.0493(14) Uani 1 1 d . . . . .
H11A H 0.721262 0.343341 0.727116 0.059 Uiso 1 1 calc R U . . .
H11B H 0.694666 0.230802 0.718630 0.059 Uiso 1 1 calc R U . . .
C12A C 0.6377(7) 0.2716(6) 0.76790(18) 0.0553(16) Uani 1 1 d . . . . .
H12A H 0.583325 0.213772 0.769970 0.066 Uiso 1 1 calc R U . . .
H12B H 0.718626 0.257047 0.780440 0.066 Uiso 1 1 calc R U . . .
C13A C 0.5782(6) 0.3584(5) 0.78506(17) 0.0469(14) Uani 1 1 d . . . . .
C14A C 0.4570(5) 0.3788(4) 0.76314(15) 0.0385(11) Uani 1 1 d . . . . .
H14A H 0.407953 0.316787 0.763343 0.046 Uiso 1 1 calc R U . . .
C15A C 0.3868(7) 0.4517(5) 0.78563(19) 0.0565(16) Uani 1 1 d . . . . .
H15A H 0.415917 0.519315 0.781861 0.068 Uiso 1 1 calc R U . . .
H15B H 0.295870 0.448568 0.780034 0.068 Uiso 1 1 calc R U . . .
C16A C 0.4182(8) 0.4189(6) 0.8229(2) 0.0639(19) Uani 1 1 d . . . . .
H16A H 0.343746 0.390478 0.833247 0.077 Uiso 1 1 calc R U . . .
H16B H 0.447412 0.474876 0.837512 0.077 Uiso 1 1 calc R U . . .
C17A C 0.5217(7) 0.3417(6) 0.82115(19) 0.0601(17) Uani 1 1 d . . . . .
H17A H 0.479265 0.276714 0.819811 0.072 Uiso 1 1 calc R U . . .
C18A C 0.6096(12) 0.3405(11) 0.8556(4) 0.120(3) Uani 1 1 d . U . . .
H18A H 0.654488 0.404381 0.857199 0.144 Uiso 1 1 calc R U . . .
C19A C 0.531(3) 0.331(4) 0.8887(5) 0.291(7) Uani 1 1 d D U . . .
H19A H 0.466663 0.382296 0.887825 0.349 Uiso 1 1 calc R U . . .
H19B H 0.487462 0.266854 0.887589 0.349 Uiso 1 1 calc R U . . .
C20A C 0.606(2) 0.338(3) 0.9237(6) 0.291(7) Uani 1 1 d D . . . .
H20A H 0.654116 0.276736 0.927966 0.349 Uiso 1 1 calc R U . . .
H20B H 0.665470 0.392611 0.923049 0.349 Uiso 1 1 calc R U . . .
C21A C 0.518(2) 0.353(2) 0.9532(4) 0.291(7) Uani 1 1 d D . . . .
H21A H 0.453108 0.301238 0.951584 0.349 Uiso 1 1 calc R U . . .
C22A C 0.454(2) 0.451(2) 0.9482(5) 0.291(7) Uani 1 1 d D . . . .
H22A H 0.448715 0.469517 0.922725 0.349 Uiso 1 1 calc R U . . .
C23A C 0.3275(17) 0.441(3) 0.9617(7) 0.291(7) Uani 1 1 d D . . . .
H23A H 0.281872 0.389592 0.948445 0.436 Uiso 1 1 calc R U . . .
H23B H 0.334579 0.422966 0.986618 0.436 Uiso 1 1 calc R U . . .
H23C H 0.282479 0.502730 0.958911 0.436 Uiso 1 1 calc R U . . .
C24A C 0.519(3) 0.531(2) 0.9695(7) 0.291(7) Uani 1 1 d D . . . .
H24A H 0.603430 0.539890 0.961396 0.436 Uiso 1 1 calc R U . . .
H24B H 0.472047 0.591494 0.966606 0.436 Uiso 1 1 calc R U . . .
H24C H 0.524147 0.511729 0.994313 0.436 Uiso 1 1 calc R U . . .
C25A C 0.587(2) 0.344(2) 0.9880(5) 0.291(7) Uani 1 1 d D . . . .
H25A H 0.611903 0.275588 0.992150 0.349 Uiso 1 1 calc R U . . .
H25B H 0.532352 0.364215 1.006823 0.349 Uiso 1 1 calc R U . . .
C26A C 0.702(2) 0.408(3) 0.9896(6) 0.291(7) Uani 1 1 d D . . . .
H26A H 0.745710 0.400735 1.012694 0.436 Uiso 1 1 calc R U . . .
H26B H 0.757096 0.387499 0.971277 0.436 Uiso 1 1 calc R U . . .
H26C H 0.677645 0.476016 0.985932 0.436 Uiso 1 1 calc R U . . .
C27A C 0.7048(14) 0.2616(11) 0.8530(3) 0.121(5) Uani 1 1 d . . . . .
H27A H 0.665654 0.198021 0.856570 0.182 Uiso 1 1 calc R U . . .
H27B H 0.771953 0.271686 0.871043 0.182 Uiso 1 1 calc R U . . .
H27C H 0.739184 0.263474 0.829713 0.182 Uiso 1 1 calc R U . . .
C28A C 0.6641(8) 0.4468(7) 0.7867(2) 0.069(2) Uani 1 1 d . . . . .
H28A H 0.748542 0.426318 0.794459 0.104 Uiso 1 1 calc R U . . .
H28B H 0.633456 0.494506 0.803378 0.104 Uiso 1 1 calc R U . . .
H28C H 0.665719 0.476652 0.763375 0.104 Uiso 1 1 calc R U . . .
C29A C 0.6709(5) 0.4117(4) 0.66400(17) 0.0422(13) Uani 1 1 d . . . . .
H29A H 0.748978 0.381586 0.672973 0.063 Uiso 1 1 calc R U . . .
H29B H 0.655451 0.471150 0.677387 0.063 Uiso 1 1 calc R U . . .
H29C H 0.677241 0.428238 0.639150 0.063 Uiso 1 1 calc R U . . .
O1B O 0.2651(3) 0.6445(2) 0.49670(8) 0.0260(7) Uani 1 1 d . . . . .
H1BO H 0.215730 0.684884 0.486944 0.031 Uiso 1 1 calc R U . . .
C1B C 0.2400(4) 0.6366(3) 0.53353(12) 0.0249(9) Uani 1 1 d . . . . .
H1B H 0.264924 0.569409 0.541389 0.030 Uiso 1 1 calc R U . . .
C2B C 0.3197(5) 0.7091(4) 0.55559(13) 0.0323(10) Uani 1 1 d . . . . .
H2BA H 0.408872 0.698715 0.551406 0.039 Uiso 1 1 calc R U . . .
H2BB H 0.297458 0.776639 0.548490 0.039 Uiso 1 1 calc R U . . .
C3B C 0.2982(4) 0.6952(4) 0.59447(13) 0.0306(10) Uani 1 1 d . . . . .
H3BA H 0.347777 0.744516 0.608061 0.037 Uiso 1 1 calc R U . . .
H3BB H 0.329706 0.629985 0.601771 0.037 Uiso 1 1 calc R U . . .
C4B C 0.1615(4) 0.7037(3) 0.60402(12) 0.0252(9) Uani 1 1 d . . . . .
C5B C 0.0838(5) 0.6378(4) 0.57925(14) 0.0347(11) Uani 1 1 d . . . . .
C6B C 0.1049(4) 0.6494(4) 0.54065(13) 0.0308(10) Uani 1 1 d . . . . .
H6BA H 0.054678 0.600353 0.527095 0.037 Uiso 1 1 calc R U . . .
H6BB H 0.076914 0.715032 0.532774 0.037 Uiso 1 1 calc R U . . .
C7B C -0.0145(6) 0.5868(4) 0.58985(15) 0.0384(12) Uani 1 1 d . . . . .
H7B H -0.072693 0.562085 0.572436 0.046 Uiso 1 1 calc R U . . .
C8B C -0.0372(4) 0.5668(3) 0.62779(12) 0.0256(9) Uani 1 1 d . . . . .
H8BA H -0.001675 0.502223 0.634251 0.031 Uiso 1 1 calc R U . . .
H8BB H -0.128216 0.563612 0.630579 0.031 Uiso 1 1 calc R U . . .
C9B C 0.0188(4) 0.6432(3) 0.65305(11) 0.0218(8) Uani 1 1 d . . . . .
H9B H -0.034215 0.703251 0.651652 0.026 Uiso 1 1 calc R U . . .
C10B C 0.1531(4) 0.6700(3) 0.64284(11) 0.0222(8) Uani 1 1 d . . . . .
H10B H 0.203044 0.608538 0.645217 0.027 Uiso 1 1 calc R U . . .
C11B C 0.2124(4) 0.7417(4) 0.66945(13) 0.0296(10) Uani 1 1 d . . . . .
H11C H 0.166560 0.804349 0.667682 0.035 Uiso 1 1 calc R U . . .
H11D H 0.299403 0.754334 0.663409 0.035 Uiso 1 1 calc R U . . .
C12B C 0.2123(4) 0.7047(4) 0.70768(12) 0.0281(9) Uani 1 1 d . . . . .
H12C H 0.265841 0.646036 0.710201 0.034 Uiso 1 1 calc R U . . .
H12D H 0.248142 0.755649 0.723626 0.034 Uiso 1 1 calc R U . . .
C13B C 0.0807(4) 0.6793(3) 0.71848(11) 0.0232(8) Uani 1 1 d . . . . .
C14B C 0.0264(4) 0.6060(3) 0.69101(11) 0.0218(8) Uani 1 1 d . . . . .
H14B H 0.085650 0.549667 0.691427 0.026 Uiso 1 1 calc R U . . .
C15B C -0.0923(4) 0.5681(3) 0.70676(12) 0.0262(9) Uani 1 1 d . . . . .
H15C H -0.112772 0.501495 0.698202 0.031 Uiso 1 1 calc R U . . .
H15D H -0.163785 0.611792 0.700897 0.031 Uiso 1 1 calc R U . . .
C16B C -0.0588(4) 0.5680(3) 0.74693(12) 0.0275(9) Uani 1 1 d . . . . .
H16C H -0.122386 0.604424 0.759511 0.033 Uiso 1 1 calc R U . . .
H16D H -0.055308 0.500271 0.755981 0.033 Uiso 1 1 calc R U . . .
C17B C 0.0703(4) 0.6178(3) 0.75258(12) 0.0255(9) Uani 1 1 d . . . . .
H17B H 0.134529 0.565011 0.751961 0.031 Uiso 1 1 calc R U . . .
C18B C 0.0876(5) 0.6677(4) 0.78847(15) 0.0399(10) Uani 1 1 d . U . . .
H18B H 0.019189 0.716615 0.790206 0.048 Uiso 1 1 calc R U . . .
C19B C 0.0745(16) 0.5909(10) 0.8190(2) 0.1150(16) Uani 1 1 d D U . . .
H19C H -0.002140 0.552241 0.813910 0.138 Uiso 1 1 calc R U . . .
H19D H 0.146057 0.545408 0.818907 0.138 Uiso 1 1 calc R U . . .
C20B C 0.0690(15) 0.6332(8) 0.8552(3) 0.1150(16) Uani 1 1 d D . . . .
H20C H 0.152708 0.658593 0.862498 0.138 Uiso 1 1 calc R U . . .
H20D H 0.011104 0.689506 0.854049 0.138 Uiso 1 1 calc R U . . .
C21B C 0.0288(11) 0.5653(7) 0.8830(2) 0.1150(16) Uani 1 1 d D . . . .
H21B H -0.054243 0.537009 0.875479 0.138 Uiso 1 1 calc R U . . .
C22B C 0.1210(11) 0.4867(7) 0.8859(3) 0.1150(16) Uani 1 1 d D . . . .
H22B H 0.131995 0.455026 0.862672 0.138 Uiso 1 1 calc R U . . .
C23B C 0.0840(13) 0.4117(8) 0.9134(3) 0.1150(16) Uani 1 1 d D . . . .
H23D H -0.004998 0.396923 0.910007 0.172 Uiso 1 1 calc R U . . .
H23E H 0.101044 0.438580 0.937018 0.172 Uiso 1 1 calc R U . . .
H23F H 0.132525 0.351822 0.910803 0.172 Uiso 1 1 calc R U . . .
C24B C 0.2457(10) 0.5253(9) 0.9020(3) 0.1150(16) Uani 1 1 d D . . . .
H24D H 0.264556 0.588413 0.891421 0.172 Uiso 1 1 calc R U . . .
H24E H 0.312140 0.478715 0.897510 0.172 Uiso 1 1 calc R U . . .
H24F H 0.239774 0.533448 0.927435 0.172 Uiso 1 1 calc R U . . .
C25B C 0.0170(13) 0.6214(9) 0.9165(3) 0.1150(16) Uani 1 1 d D . . . .
H25C H 0.087327 0.667552 0.920273 0.138 Uiso 1 1 calc R U . . .
H25D H 0.016535 0.576350 0.936846 0.138 Uiso 1 1 calc R U . . .
C26B C -0.1062(12) 0.6764(10) 0.9123(3) 0.1150(16) Uani 1 1 d D . . . .
H26D H -0.092124 0.740212 0.901579 0.172 Uiso 1 1 calc R U . . .
H26E H -0.140301 0.685741 0.935440 0.172 Uiso 1 1 calc R U . . .
H26F H -0.165256 0.638791 0.897279 0.172 Uiso 1 1 calc R U . . .
C27B C 0.2126(5) 0.7227(4) 0.79331(15) 0.0406(12) Uani 1 1 d . . . . .
H27D H 0.279445 0.682523 0.784350 0.061 Uiso 1 1 calc R U . . .
H27E H 0.230567 0.736052 0.818313 0.061 Uiso 1 1 calc R U . . .
H27F H 0.207224 0.784405 0.780323 0.061 Uiso 1 1 calc R U . . .
C28B C -0.0004(5) 0.7711(3) 0.72063(14) 0.0316(10) Uani 1 1 d . . . . .
H28D H -0.007760 0.802683 0.697541 0.047 Uiso 1 1 calc R U . . .
H28E H 0.038301 0.816470 0.737839 0.047 Uiso 1 1 calc R U . . .
H28F H -0.083386 0.752859 0.727867 0.047 Uiso 1 1 calc R U . . .
C29B C 0.1197(6) 0.8106(4) 0.59926(14) 0.0387(12) Uani 1 1 d . . . . .
H29D H 0.113893 0.826742 0.574186 0.058 Uiso 1 1 calc R U . . .
H29E H 0.180677 0.853631 0.611443 0.058 Uiso 1 1 calc R U . . .
H29F H 0.038065 0.819409 0.609120 0.058 Uiso 1 1 calc R U . . .
O1C O 1.2139(3) 0.3326(2) 0.50402(9) 0.0288(7) Uani 1 1 d . . . . .
H1CO H 1.224459 0.276211 0.512341 0.035 Uiso 1 1 calc R U . . .
C1C C 1.2217(4) 0.3293(4) 0.46653(12) 0.0275(9) Uani 1 1 d . . . . .
H1C H 1.146225 0.295782 0.455846 0.033 Uiso 1 1 calc R U . . .
C2C C 1.2255(4) 0.4342(3) 0.45315(13) 0.0276(9) Uani 1 1 d . . . . .
H2CA H 1.149324 0.469207 0.459581 0.033 Uiso 1 1 calc R U . . .
H2CB H 1.298499 0.468414 0.464302 0.033 Uiso 1 1 calc R U . . .
C3C C 1.2340(4) 0.4350(3) 0.41349(12) 0.0278(9) Uani 1 1 d . . . . .
H3CA H 1.238633 0.503834 0.405706 0.033 Uiso 1 1 calc R U . . .
H3CB H 1.155784 0.407262 0.402831 0.033 Uiso 1 1 calc R U . . .
C4C C 1.3447(4) 0.3789(3) 0.39872(12) 0.0252(9) Uani 1 1 d . . . . .
C5C C 1.3498(4) 0.2788(3) 0.41620(12) 0.0236(8) Uani 1 1 d . . . . .
C6C C 1.3382(4) 0.2756(3) 0.45603(12) 0.0260(9) Uani 1 1 d . . . . .
H6CA H 1.334401 0.206800 0.463852 0.031 Uiso 1 1 calc R U . . .
H6CB H 1.412738 0.306067 0.467845 0.031 Uiso 1 1 calc R U . . .
C7C C 1.3646(4) 0.1950(3) 0.39905(13) 0.0278(9) Uani 1 1 d . . . . .
H7C H 1.365623 0.136120 0.412222 0.033 Uiso 1 1 calc R U . . .
C8C C 1.3795(4) 0.1883(3) 0.36026(13) 0.0286(9) Uani 1 1 d . . . . .
H8CA H 1.303640 0.158243 0.349043 0.034 Uiso 1 1 calc R U . . .
H8CB H 1.450679 0.144695 0.355983 0.034 Uiso 1 1 calc R U . . .
C9C C 1.4017(4) 0.2875(3) 0.34279(12) 0.0255(9) Uani 1 1 d . . . . .
H9C H 1.491525 0.305657 0.346736 0.031 Uiso 1 1 calc R U . . .
C10C C 1.3213(4) 0.3671(3) 0.35836(12) 0.0252(9) Uani 1 1 d . . . . .
H10C H 1.232726 0.345475 0.354428 0.030 Uiso 1 1 calc R U . . .
C11C C 1.3331(5) 0.4639(4) 0.33822(13) 0.0318(10) Uani 1 1 d . . . . .
H11E H 1.274513 0.511981 0.347560 0.038 Uiso 1 1 calc R U . . .
H11F H 1.418579 0.489641 0.342583 0.038 Uiso 1 1 calc R U . . .
C12C C 1.3062(5) 0.4540(4) 0.29859(13) 0.0319(10) Uani 1 1 d . . . . .
H12E H 1.320644 0.517700 0.287219 0.038 Uiso 1 1 calc R U . . .
H12F H 1.217433 0.436487 0.293939 0.038 Uiso 1 1 calc R U . . .
C13C C 1.3890(4) 0.3756(4) 0.28230(14) 0.0317(10) Uani 1 1 d . . . . .
C14C C 1.3704(4) 0.2811(3) 0.30350(12) 0.0248(9) Uani 1 1 d . . . . .
H14C H 1.278999 0.266912 0.301071 0.030 Uiso 1 1 calc R U . . .
C15C C 1.4319(5) 0.2030(4) 0.28245(13) 0.0322(10) Uani 1 1 d . . . . .
H15E H 1.395965 0.137937 0.286981 0.039 Uiso 1 1 calc R U . . .
H15F H 1.522844 0.200973 0.288066 0.039 Uiso 1 1 calc R U . . .
C16C C 1.4032(6) 0.2348(4) 0.24409(16) 0.0412(12) Uani 1 1 d . . . . .
H16E H 1.342258 0.189564 0.232390 0.049 Uiso 1 1 calc R U . . .
H16F H 1.480273 0.234064 0.230967 0.049 Uiso 1 1 calc R U . . .
C17C C 1.3481(6) 0.3404(4) 0.24480(16) 0.0409(12) Uani 1 1 d . . . . .
H17C H 1.255352 0.333511 0.244076 0.049 Uiso 1 1 calc R U . . .
C18C C 1.3790(9) 0.3987(6) 0.2128(2) 0.0738(19) Uani 1 1 d . U . . .
H18C H 1.471482 0.397871 0.210910 0.089 Uiso 1 1 calc R U . . .
C19C C 1.3166(19) 0.350(2) 0.1783(4) 0.202(4) Uani 1 1 d D U . . .
H19E H 1.341651 0.280664 0.178579 0.242 Uiso 1 1 calc R U . . .
H19F H 1.225357 0.351597 0.180756 0.242 Uiso 1 1 calc R U . . .
C20C C 1.3399(16) 0.389(2) 0.1416(4) 0.202(4) Uani 1 1 d D . . . .
H20E H 1.292895 0.349302 0.123882 0.242 Uiso 1 1 calc R U . . .
H20F H 1.308331 0.457171 0.139636 0.242 Uiso 1 1 calc R U . . .
C21C C 1.4753(16) 0.3882(13) 0.1340(4) 0.202(4) Uani 1 1 d D . . . .
H21C H 1.517596 0.435932 0.150553 0.242 Uiso 1 1 calc R U . . .
C22C C 1.4999(16) 0.4226(14) 0.0972(4) 0.202(4) Uani 1 1 d D . . . .
H22C H 1.438512 0.393886 0.079469 0.242 Uiso 1 1 calc R U . . .
C23C C 1.6321(16) 0.3897(16) 0.0908(4) 0.202(4) Uani 1 1 d D . . . .
H23G H 1.647645 0.397275 0.065817 0.303 Uiso 1 1 calc R U . . .
H23H H 1.642119 0.321023 0.097500 0.303 Uiso 1 1 calc R U . . .
H23I H 1.691521 0.429697 0.104857 0.303 Uiso 1 1 calc R U . . .
C24C C 1.504(2) 0.5308(13) 0.0943(4) 0.202(4) Uani 1 1 d D . . . .
H24G H 1.419538 0.555705 0.088846 0.303 Uiso 1 1 calc R U . . .
H24H H 1.558119 0.549361 0.075534 0.303 Uiso 1 1 calc R U . . .
H24I H 1.536462 0.558598 0.116615 0.303 Uiso 1 1 calc R U . . .
C25C C 1.535(2) 0.2910(14) 0.1416(4) 0.202(4) Uani 1 1 d D . . . .
H25E H 1.523969 0.272103 0.166310 0.242 Uiso 1 1 calc R U . . .
H25F H 1.625021 0.293962 0.137696 0.242 Uiso 1 1 calc R U . . .
C26C C 1.472(2) 0.2178(15) 0.1171(5) 0.202(4) Uani 1 1 d D . . . .
H26G H 1.412161 0.251498 0.100938 0.303 Uiso 1 1 calc R U . . .
H26H H 1.427689 0.169488 0.130742 0.303 Uiso 1 1 calc R U . . .
H26I H 1.534620 0.184843 0.103579 0.303 Uiso 1 1 calc R U . . .
C27C C 1.3362(9) 0.5061(6) 0.2145(2) 0.072(2) Uani 1 1 d . . . . .
H27G H 1.352866 0.538997 0.192453 0.108 Uiso 1 1 calc R U . . .
H27H H 1.381819 0.539024 0.234060 0.108 Uiso 1 1 calc R U . . .
H27I H 1.246604 0.508306 0.218201 0.108 Uiso 1 1 calc R U . . .
C28C C 1.5249(5) 0.4100(4) 0.28394(16) 0.0388(12) Uani 1 1 d . . . . .
H28G H 1.576515 0.361424 0.272639 0.058 Uiso 1 1 calc R U . . .
H28H H 1.554476 0.417928 0.308528 0.058 Uiso 1 1 calc R U . . .
H28I H 1.530695 0.472595 0.271687 0.058 Uiso 1 1 calc R U . . .
C29C C 1.4676(5) 0.4330(4) 0.40836(13) 0.0304(10) Uani 1 1 d . . . . .
H29G H 1.536500 0.399997 0.397377 0.046 Uiso 1 1 calc R U . . .
H29H H 1.482874 0.432906 0.433930 0.046 Uiso 1 1 calc R U . . .
H29I H 1.461513 0.500475 0.399902 0.046 Uiso 1 1 calc R U . . .
O1D O 0.9552(3) 0.6763(2) 0.43565(9) 0.0291(7) Uani 1 1 d . . . . .
H1DO H 1.015460 0.703771 0.446589 0.035 Uiso 1 1 calc R U . . .
C1D C 0.9817(4) 0.6668(4) 0.39945(13) 0.0292(9) Uani 1 1 d . . . . .
H1D H 1.073925 0.669022 0.397055 0.035 Uiso 1 1 calc R U . . .
C2D C 0.9325(5) 0.5689(3) 0.38735(13) 0.0298(10) Uani 1 1 d . . . . .
H2DA H 0.842419 0.564573 0.391490 0.036 Uiso 1 1 calc R U . . .
H2DB H 0.975947 0.516530 0.401064 0.036 Uiso 1 1 calc R U . . .
C3D C 0.9525(5) 0.5544(3) 0.34796(14) 0.0314(10) Uani 1 1 d . . . . .
H3DA H 0.919093 0.489730 0.340631 0.038 Uiso 1 1 calc R U . . .
H3DB H 1.043078 0.554264 0.344369 0.038 Uiso 1 1 calc R U . . .
C4D C 0.8891(4) 0.6343(3) 0.32410(12) 0.0258(9) Uani 1 1 d . . . . .
C5D C 0.9289(5) 0.7343(4) 0.33839(13) 0.0308(10) Uani 1 1 d . . . . .
C6D C 0.9195(5) 0.7492(3) 0.37760(13) 0.0316(10) Uani 1 1 d . . . . .
H6DA H 0.830504 0.753292 0.382982 0.038 Uiso 1 1 calc R U . . .
H6DB H 0.959370 0.812060 0.384435 0.038 Uiso 1 1 calc R U . . .
C7D C 0.9642(5) 0.8060(4) 0.31810(15) 0.0376(11) Uani 1 1 d . . . . .
H7D H 0.987601 0.865845 0.329211 0.045 Uiso 1 1 calc R U . . .
C8D C 0.9705(6) 0.8011(4) 0.27884(15) 0.0388(12) Uani 1 1 d . . . . .
H8DA H 1.059044 0.799695 0.272815 0.047 Uiso 1 1 calc R U . . .
H8DB H 0.932232 0.860691 0.268331 0.047 Uiso 1 1 calc R U . . .
C9D C 0.9043(5) 0.7116(4) 0.26289(13) 0.0313(10) Uani 1 1 d . . . . .
H9D H 0.812352 0.723597 0.261898 0.038 Uiso 1 1 calc R U . . .
C10D C 0.9331(5) 0.6213(3) 0.28613(13) 0.0284(9) Uani 1 1 d . . . . .
H10D H 1.025853 0.614552 0.288180 0.034 Uiso 1 1 calc R U . . .
C11D C 0.8822(6) 0.5278(4) 0.26810(17) 0.0460(14) Uani 1 1 d . . . . .
H11G H 0.910713 0.470567 0.282188 0.055 Uiso 1 1 calc R U . . .
H11H H 0.790032 0.529141 0.267635 0.055 Uiso 1 1 calc R U . . .
C12D C 0.9228(7) 0.5158(5) 0.23124(17) 0.0516(15) Uani 1 1 d . . . . .
H12G H 0.883729 0.456235 0.220898 0.062 Uiso 1 1 calc R U . . .
H12H H 1.014269 0.506641 0.231927 0.062 Uiso 1 1 calc R U . . .
C13D C 0.8880(6) 0.6033(4) 0.20763(15) 0.0430(13) Uani 1 1 d . . . . .
C14D C 0.9444(6) 0.6927(4) 0.22604(14) 0.0384(11) Uani 1 1 d . . . . .
H14D H 1.036038 0.679914 0.228534 0.046 Uiso 1 1 calc R U . . .
C15D C 0.9282(7) 0.7740(5) 0.19873(17) 0.0522(15) Uani 1 1 d . . . . .
H15G H 0.993758 0.824271 0.202543 0.063 Uiso 1 1 calc R U . . .
H15H H 0.845673 0.805517 0.200082 0.063 Uiso 1 1 calc R U . . .
C16D C 0.9394(8) 0.7240(6) 0.1629(2) 0.0607(17) Uani 1 1 d . . . . .
H16G H 1.014845 0.746732 0.151540 0.073 Uiso 1 1 calc R U . . .
H16H H 0.865401 0.738168 0.147194 0.073 Uiso 1 1 calc R U . . .
C17D C 0.9487(7) 0.6086(5) 0.17145(17) 0.0537(15) Uani 1 1 d . . . . .
H17D H 1.039245 0.594412 0.176282 0.064 Uiso 1 1 calc R U . . .
C18D C 0.9083(11) 0.5473(6) 0.1405(2) 0.080(2) Uani 1 1 d . U . . .
H18D H 0.820551 0.566053 0.133497 0.096 Uiso 1 1 calc R U . . .
C19D C 0.987(2) 0.564(2) 0.1086(4) 0.208(4) Uani 1 1 d D U . . .
H19G H 1.002762 0.635293 0.106493 0.250 Uiso 1 1 calc R U . . .
H19H H 1.068289 0.531639 0.112842 0.250 Uiso 1 1 calc R U . . .
C20D C 0.9277(16) 0.528(2) 0.0743(4) 0.208(4) Uani 1 1 d D . . . .
H20G H 0.846629 0.561110 0.069565 0.250 Uiso 1 1 calc R U . . .
H20H H 0.912032 0.457068 0.075984 0.250 Uiso 1 1 calc R U . . .
C21D C 1.0123(16) 0.5478(14) 0.0439(4) 0.208(4) Uani 1 1 d D . . . .
H21D H 0.966820 0.511906 0.024306 0.250 Uiso 1 1 calc R U . . .
C22D C 1.1298(15) 0.4946(14) 0.0465(4) 0.208(4) Uani 1 1 d D . . . .
H22D H 1.176739 0.521930 0.067586 0.250 Uiso 1 1 calc R U . . .
C23D C 1.2095(18) 0.5111(17) 0.0173(5) 0.208(4) Uani 1 1 d D . . . .
H23J H 1.158616 0.510946 -0.004842 0.312 Uiso 1 1 calc R U . . .
H23K H 1.271981 0.459085 0.016755 0.312 Uiso 1 1 calc R U . . .
H23L H 1.251400 0.574310 0.020231 0.312 Uiso 1 1 calc R U . . .
C24D C 1.117(2) 0.3885(13) 0.0536(5) 0.208(4) Uani 1 1 d D . . . .
H24J H 1.085416 0.355293 0.032163 0.312 Uiso 1 1 calc R U . . .
H24K H 1.058515 0.378878 0.072177 0.312 Uiso 1 1 calc R U . . .
H24L H 1.198455 0.361474 0.061129 0.312 Uiso 1 1 calc R U . . .
C25D C 1.0161(18) 0.6488(13) 0.0289(5) 0.208(4) Uani 1 1 d D . . . .
H25G H 1.050181 0.648171 0.005269 0.250 Uiso 1 1 calc R U . . .
H25H H 1.067787 0.692564 0.044360 0.250 Uiso 1 1 calc R U . . .
C26D C 0.8806(19) 0.6813(16) 0.0270(5) 0.208(4) Uani 1 1 d D . . . .
H26J H 0.826347 0.623774 0.025427 0.312 Uiso 1 1 calc R U . . .
H26K H 0.864645 0.722275 0.006163 0.312 Uiso 1 1 calc R U . . .
H26L H 0.863544 0.718677 0.048104 0.312 Uiso 1 1 calc R U . . .
C27D C 0.9088(12) 0.4395(7) 0.1481(2) 0.088(3) Uani 1 1 d . . . . .
H27J H 0.895561 0.403209 0.126115 0.132 Uiso 1 1 calc R U . . .
H27K H 0.841896 0.424094 0.163764 0.132 Uiso 1 1 calc R U . . .
H27L H 0.989251 0.421007 0.159529 0.132 Uiso 1 1 calc R U . . .
C28D C 0.7465(7) 0.6108(5) 0.20184(17) 0.0529(15) Uani 1 1 d . . . . .
H28J H 0.725927 0.659928 0.183776 0.079 Uiso 1 1 calc R U . . .
H28K H 0.710007 0.629817 0.223853 0.079 Uiso 1 1 calc R U . . .
H28L H 0.712730 0.547355 0.194168 0.079 Uiso 1 1 calc R U . . .
C29D C 0.7478(5) 0.6243(4) 0.32563(15) 0.0378(11) Uani 1 1 d . . . . .
H29J H 0.706709 0.669739 0.308879 0.057 Uiso 1 1 calc R U . . .
H29K H 0.723194 0.639520 0.349406 0.057 Uiso 1 1 calc R U . . .
H29L H 0.723022 0.557321 0.319575 0.057 Uiso 1 1 calc R U . . .

loop_
_atom_site_aniso_label
_atom_site_aniso_U_11
_atom_site_aniso_U_22
_atom_site_aniso_U_33
_atom_site_aniso_U_23
_atom_site_aniso_U_13
_atom_site_aniso_U_12
O1 0.0261(16) 0.0256(15) 0.0305(16) 0.0037(13) 0.0013(12) 0.0008(12)
O2 0.0257(16) 0.0274(16) 0.0409(19) 0.0009(14) 0.0023(14) 0.0032(13)
O3 0.0238(15) 0.0222(14) 0.0273(16) 0.0049(12) 0.0038(12) 0.0009(12)
O4 0.0228(15) 0.0207(14) 0.0289(16) 0.0030(12) 0.0009(12) 0.0018(12)
O5 0.0224(15) 0.0273(15) 0.0304(17) 0.0049(13) 0.0032(12) 0.0010(12)
C1 0.024(2) 0.0222(19) 0.022(2) -0.0026(16) -0.0002(16) -0.0001(16)
C2 0.022(2) 0.0176(18) 0.023(2) -0.0013(15) 0.0015(15) 0.0010(15)
C3 0.025(2) 0.0167(18) 0.023(2) -0.0008(15) 0.0008(16) -0.0005(15)
C4 0.022(2) 0.0195(19) 0.026(2) 0.0010(16) 0.0006(16) -0.0010(15)
C5 0.0192(19) 0.0204(18) 0.023(2) -0.0007(16) 0.0002(15) -0.0010(15)
C6 0.0181(19) 0.022(2) 0.027(2) 0.0002(16) 0.0012(16) -0.0012(15)
C7 0.0192(19) 0.0214(19) 0.024(2) -0.0001(16) -0.0007(15) -0.0004(16)
O1A 0.0324(17) 0.0237(15) 0.0318(17) 0.0010(13) 0.0055(13) -0.0017(13)
C1A 0.028(2) 0.023(2) 0.032(2) 0.0022(18) 0.0000(18) -0.0012(17)
C2A 0.027(2) 0.027(2) 0.038(3) -0.0039(19) 0.0050(19) 0.0010(18)
C3A 0.030(2) 0.028(2) 0.036(3) -0.0025(19) -0.0006(19) 0.0029(19)
C4A 0.025(2) 0.026(2) 0.037(3) -0.0024(19) 0.0001(18) -0.0024(18)
C5A 0.030(2) 0.027(2) 0.037(3) 0.000(2) 0.0000(19) 0.0030(19)
C6A 0.031(2) 0.028(2) 0.039(3) -0.001(2) 0.003(2) 0.0038(19)
C7A 0.044(3) 0.047(3) 0.041(3) 0.001(2) 0.005(2) 0.009(3)
C8A 0.047(3) 0.046(3) 0.044(3) 0.006(3) 0.006(2) 0.011(3)
C9A 0.037(3) 0.031(2) 0.041(3) -0.001(2) 0.004(2) 0.002(2)
C10A 0.029(2) 0.029(2) 0.036(3) -0.0031(19) -0.0019(19) -0.0015(19)
C11A 0.044(3) 0.056(4) 0.046(3) -0.004(3) -0.006(3) 0.008(3)
C12A 0.057(4) 0.061(4) 0.047(4) -0.001(3) -0.006(3) 0.009(3)
C13A 0.041(3) 0.050(3) 0.048(3) -0.007(3) -0.006(3) -0.002(3)
C14A 0.039(3) 0.038(3) 0.039(3) -0.002(2) 0.003(2) 0.002(2)
C15A 0.062(4) 0.052(4) 0.056(4) -0.004(3) 0.003(3) 0.004(3)
C16A 0.062(4) 0.068(5) 0.062(4) -0.007(4) 0.009(3) 0.012(4)
C17A 0.064(4) 0.061(4) 0.054(4) -0.008(3) -0.004(3) 0.002(3)
C18A 0.099(8) 0.112(9) 0.143(8) -0.021(8) -0.049(5) 0.018(7)
C19A 0.279(15) 0.43(2) 0.161(8) -0.006(12) 0.024(8) -0.008(15)
C20A 0.279(15) 0.43(2) 0.161(8) -0.006(12) 0.024(8) -0.008(15)
C21A 0.279(15) 0.43(2) 0.161(8) -0.006(12) 0.024(8) -0.008(15)
C22A 0.279(15) 0.43(2) 0.161(8) -0.006(12) 0.024(8) -0.008(15)
C23A 0.279(15) 0.43(2) 0.161(8) -0.006(12) 0.024(8) -0.008(15)
C24A 0.279(15) 0.43(2) 0.161(8) -0.006(12) 0.024(8) -0.008(15)
C25A 0.279(15) 0.43(2) 0.161(8) -0.006(12) 0.024(8) -0.008(15)
C26A 0.279(15) 0.43(2) 0.161(8) -0.006(12) 0.024(8) -0.008(15)
C27A 0.146(12) 0.114(10) 0.099(9) -0.016(7) -0.036(8) 0.027(9)
C28A 0.065(5) 0.083(5) 0.059(4) -0.010(4) -0.004(4) -0.015(4)
C29A 0.036(3) 0.038(3) 0.053(3) -0.004(2) 0.000(2) -0.007(2)
O1B 0.0252(15) 0.0249(15) 0.0279(16) 0.0015(12) 0.0026(12) 0.0023(12)
C1B 0.026(2) 0.023(2) 0.026(2) -0.0003(16) 0.0037(16) 0.0019(17)
C2B 0.029(2) 0.035(2) 0.033(3) 0.003(2) 0.0023(18) -0.005(2)
C3B 0.023(2) 0.037(3) 0.031(2) 0.0003(19) -0.0017(17) -0.0037(19)
C4B 0.021(2) 0.023(2) 0.032(2) 0.0011(17) 0.0003(16) -0.0014(16)
C5B 0.030(2) 0.041(3) 0.033(3) -0.005(2) 0.0027(19) -0.005(2)
C6B 0.027(2) 0.035(2) 0.030(2) 0.0000(19) 0.0014(18) -0.0043(19)
C7B 0.044(3) 0.036(3) 0.035(3) -0.002(2) -0.001(2) -0.014(2)
C8B 0.025(2) 0.024(2) 0.028(2) -0.0021(17) -0.0001(17) -0.0030(17)
C9B 0.0193(19) 0.0216(19) 0.024(2) -0.0010(16) 0.0012(15) -0.0005(15)
C10B 0.0197(19) 0.0207(19) 0.026(2) 0.0012(16) 0.0004(15) -0.0015(16)
C11B 0.029(2) 0.030(2) 0.030(2) 0.0015(18) -0.0005(18) -0.0060(19)
C12B 0.027(2) 0.030(2) 0.027(2) -0.0002(18) 0.0008(17) -0.0051(18)
C13B 0.024(2) 0.021(2) 0.024(2) -0.0008(16) -0.0002(16) -0.0010(16)
C14B 0.021(2) 0.0188(18) 0.025(2) -0.0016(16) -0.0007(16) 0.0001(15)
C15B 0.020(2) 0.026(2) 0.032(2) -0.0034(18) 0.0000(17) -0.0019(17)
C16B 0.030(2) 0.024(2) 0.030(2) 0.0009(17) 0.0068(18) -0.0004(18)
C17B 0.026(2) 0.024(2) 0.027(2) -0.0027(17) 0.0010(17) 0.0011(17)
C18B 0.031(2) 0.043(3) 0.045(3) -0.0243(17) -0.004(2) 0.004(2)
C19B 0.168(5) 0.100(3) 0.078(2) 0.014(2) 0.021(3) 0.014(3)
C20B 0.168(5) 0.100(3) 0.078(2) 0.014(2) 0.021(3) 0.014(3)
C21B 0.168(5) 0.100(3) 0.078(2) 0.014(2) 0.021(3) 0.014(3)
C22B 0.168(5) 0.100(3) 0.078(2) 0.014(2) 0.021(3) 0.014(3)
C23B 0.168(5) 0.100(3) 0.078(2) 0.014(2) 0.021(3) 0.014(3)
C24B 0.168(5) 0.100(3) 0.078(2) 0.014(2) 0.021(3) 0.014(3)
C25B 0.168(5) 0.100(3) 0.078(2) 0.014(2) 0.021(3) 0.014(3)
C26B 0.168(5) 0.100(3) 0.078(2) 0.014(2) 0.021(3) 0.014(3)
C27B 0.044(3) 0.041(3) 0.036(3) -0.003(2) 0.000(2) -0.003(2)
C28B 0.036(3) 0.023(2) 0.036(3) -0.0044(18) 0.001(2) -0.0013(19)
C29B 0.050(3) 0.032(2) 0.035(3) 0.000(2) 0.002(2) 0.006(2)
O1C 0.0303(17) 0.0270(16) 0.0293(17) 0.0015(13) 0.0037(13) 0.0051(13)
C1C 0.023(2) 0.030(2) 0.030(2) -0.0001(18) -0.0020(17) 0.0014(18)
C2C 0.027(2) 0.024(2) 0.032(2) -0.0008(18) 0.0018(18) 0.0044(17)
C3C 0.029(2) 0.024(2) 0.030(2) 0.0020(18) 0.0005(18) 0.0040(18)
C4C 0.025(2) 0.022(2) 0.029(2) -0.0001(17) -0.0015(17) -0.0002(17)
C5C 0.020(2) 0.0214(19) 0.029(2) 0.0019(17) -0.0017(16) 0.0023(16)
C6C 0.027(2) 0.024(2) 0.027(2) -0.0009(17) 0.0015(17) 0.0039(17)
C7C 0.026(2) 0.024(2) 0.033(2) 0.0015(18) -0.0017(18) 0.0007(17)
C8C 0.028(2) 0.026(2) 0.032(2) 0.0000(18) -0.0038(18) 0.0012(18)
C9C 0.022(2) 0.023(2) 0.032(2) 0.0003(17) 0.0006(17) 0.0008(16)
C10C 0.023(2) 0.022(2) 0.030(2) 0.0018(17) -0.0028(17) 0.0018(16)
C11C 0.036(3) 0.027(2) 0.033(3) 0.0016(19) 0.0018(19) 0.0028(19)
C12C 0.031(2) 0.031(2) 0.034(3) 0.0031(19) 0.0002(19) 0.0053(19)
C13C 0.026(2) 0.029(2) 0.040(3) -0.001(2) 0.0003(19) 0.0006(19)
C14C 0.021(2) 0.026(2) 0.027(2) -0.0022(17) -0.0030(16) -0.0014(16)
C15C 0.032(2) 0.030(2) 0.035(3) -0.0016(19) 0.0031(19) -0.0031(19)
C16C 0.043(3) 0.040(3) 0.041(3) 0.000(2) 0.005(2) -0.001(2)
C17C 0.042(3) 0.039(3) 0.043(3) 0.007(2) 0.006(2) 0.002(2)
C18C 0.086(5) 0.059(4) 0.080(4) 0.028(3) 0.038(4) 0.014(4)
C19C 0.211(8) 0.271(11) 0.122(4) -0.022(6) 0.005(5) -0.069(9)
C20C 0.211(8) 0.271(11) 0.122(4) -0.022(6) 0.005(5) -0.069(9)
C21C 0.211(8) 0.271(11) 0.122(4) -0.022(6) 0.005(5) -0.069(9)
C22C 0.211(8) 0.271(11) 0.122(4) -0.022(6) 0.005(5) -0.069(9)
C23C 0.211(8) 0.271(11) 0.122(4) -0.022(6) 0.005(5) -0.069(9)
C24C 0.211(8) 0.271(11) 0.122(4) -0.022(6) 0.005(5) -0.069(9)
C25C 0.211(8) 0.271(11) 0.122(4) -0.022(6) 0.005(5) -0.069(9)
C26C 0.211(8) 0.271(11) 0.122(4) -0.022(6) 0.005(5) -0.069(9)
C27C 0.095(6) 0.060(5) 0.061(5) 0.010(4) 0.003(4) 0.006(4)
C28C 0.032(3) 0.033(3) 0.052(3) 0.002(2) 0.007(2) -0.003(2)
C29C 0.030(2) 0.028(2) 0.033(2) -0.0011(19) 0.0012(19) -0.0030(18)
O1D 0.0255(15) 0.0308(16) 0.0309(17) -0.0031(13) 0.0013(12) -0.0047(13)
C1D 0.024(2) 0.030(2) 0.033(2) -0.0009(19) 0.0024(17) -0.0017(18)
C2D 0.030(2) 0.024(2) 0.035(3) -0.0024(18) -0.0014(19) 0.0037(18)
C3D 0.034(2) 0.022(2) 0.038(3) -0.0021(19) -0.0008(19) 0.0055(18)
C4D 0.029(2) 0.0183(19) 0.031(2) -0.0001(17) 0.0024(17) 0.0017(17)
C5D 0.035(2) 0.025(2) 0.033(2) -0.0022(18) 0.0027(19) -0.0007(19)
C6D 0.041(3) 0.020(2) 0.034(3) -0.0014(18) 0.007(2) -0.0012(19)
C7D 0.042(3) 0.029(2) 0.041(3) -0.003(2) 0.002(2) -0.007(2)
C8D 0.044(3) 0.032(3) 0.041(3) 0.001(2) 0.004(2) -0.008(2)
C9D 0.032(2) 0.025(2) 0.036(3) -0.0006(19) 0.0029(19) -0.0009(19)
C10D 0.031(2) 0.025(2) 0.029(2) -0.0003(18) 0.0044(18) 0.0030(18)
C11D 0.061(4) 0.028(3) 0.049(3) 0.001(2) -0.002(3) 0.005(2)
C12D 0.069(4) 0.040(3) 0.045(3) 0.002(3) 0.003(3) 0.010(3)
C13D 0.055(3) 0.036(3) 0.037(3) 0.001(2) -0.002(2) 0.004(2)
C14D 0.046(3) 0.036(3) 0.033(3) 0.002(2) 0.005(2) 0.001(2)
C15D 0.069(4) 0.040(3) 0.047(3) 0.006(3) 0.004(3) -0.003(3)
C16D 0.072(5) 0.058(4) 0.052(4) 0.003(3) 0.005(3) 0.001(4)
C17D 0.065(4) 0.051(4) 0.045(3) -0.002(3) 0.004(3) 0.000(3)
C18D 0.120(7) 0.061(5) 0.057(4) -0.006(4) -0.021(3) 0.007(5)
C19D 0.255(10) 0.260(11) 0.115(5) -0.023(6) 0.068(5) -0.028(9)
C20D 0.255(10) 0.260(11) 0.115(5) -0.023(6) 0.068(5) -0.028(9)
C21D 0.255(10) 0.260(11) 0.115(5) -0.023(6) 0.068(5) -0.028(9)
C22D 0.255(10) 0.260(11) 0.115(5) -0.023(6) 0.068(5) -0.028(9)
C23D 0.255(10) 0.260(11) 0.115(5) -0.023(6) 0.068(5) -0.028(9)
C24D 0.255(10) 0.260(11) 0.115(5) -0.023(6) 0.068(5) -0.028(9)
C25D 0.255(10) 0.260(11) 0.115(5) -0.023(6) 0.068(5) -0.028(9)
C26D 0.255(10) 0.260(11) 0.115(5) -0.023(6) 0.068(5) -0.028(9)
C27D 0.135(9) 0.074(6) 0.054(5) -0.003(4) 0.002(5) 0.016(6)
C28D 0.063(4) 0.052(4) 0.043(3) -0.002(3) -0.001(3) -0.004(3)
C29D 0.033(3) 0.042(3) 0.039(3) 0.002(2) -0.002(2) -0.002(2)

loop_
_atom_type_symbol
_atom_type_description
_atom_type_scat_dispersion_real
_atom_type_scat_dispersion_imag
_atom_type_scat_source
C C 0.0033 0.0016 'International Tables Vol C Tables 4.2.6.8 and 6.1.1.4'
H H 0.0000 0.0000 'International Tables Vol C Tables 4.2.6.8 and 6.1.1.4'
O O 0.0106 0.0060 'International Tables Vol C Tables 4.2.6.8 and 6.1.1.4'

loop_
_geom_angle_atom_site_label_1
_geom_angle_atom_site_label_2
_geom_angle_atom_site_label_3
_geom_angle
_geom_angle_site_symmetry_1
_geom_angle_site_symmetry_3
_geom_angle_publ_flag
C1 O2 H2 109.5 . . ?
C4 O3 H3A 109.5 . . ?
C5 O4 H4O 109.5 . . ?
C6 O5 H5O 109.5 . . ?
O1 C1 O2 122.9(4) . . ?
O1 C1 C2 123.5(4) . . ?
O2 C1 C2 113.6(4) . . ?
C3 C2 C7 121.0(4) . . ?
C3 C2 C1 120.0(4) . . ?
C7 C2 C1 119.0(4) . . ?
C4 C3 C2 119.0(4) . . ?
C4 C3 H3 120.5 . . ?
C2 C3 H3 120.5 . . ?
O3 C4 C3 122.1(4) . . ?
O3 C4 C5 116.6(4) . . ?
C3 C4 C5 121.2(4) . . ?
O4 C5 C4 117.8(4) . . ?
O4 C5 C6 123.2(4) . . ?
C4 C5 C6 119.0(4) . . ?
O5 C6 C7 123.5(4) . . ?
O5 C6 C5 115.8(4) . . ?
C7 C6 C5 120.7(4) . . ?
C6 C7 C2 118.9(4) . . ?
C6 C7 H7 120.5 . . ?
C2 C7 H7 120.5 . . ?
C1A O1A H1AO 109.5 . . ?
O1A C1A C6A 107.5(4) . . ?
O1A C1A C2A 110.6(4) . . ?
C6A C1A C2A 110.8(4) . . ?
O1A C1A H1A 109.3 . . ?
C6A C1A H1A 109.3 . . ?
C2A C1A H1A 109.3 . . ?
C1A C2A C3A 110.2(4) . . ?
C1A C2A H2AA 109.6 . . ?
C3A C2A H2AA 109.6 . . ?
C1A C2A H2AB 109.6 . . ?
C3A C2A H2AB 109.6 . . ?
H2AA C2A H2AB 108.1 . . ?
C2A C3A C4A 112.7(4) . . ?
C2A C3A H3AA 109.0 . . ?
C4A C3A H3AA 109.0 . . ?
C2A C3A H3AB 109.0 . . ?
C4A C3A H3AB 109.0 . . ?
H3AA C3A H3AB 107.8 . . ?
C29A C4A C10A 111.7(4) . . ?
C29A C4A C5A 108.6(4) . . ?
C10A C4A C5A 110.0(4) . . ?
C29A C4A C3A 109.5(4) . . ?
C10A C4A C3A 108.7(4) . . ?
C5A C4A C3A 108.4(4) . . ?
C7A C5A C6A 120.6(5) . . ?
C7A C5A C4A 123.5(5) . . ?
C6A C5A C4A 115.8(4) . . ?
C5A C6A C1A 112.1(4) . . ?
C5A C6A H6AA 109.2 . . ?
C1A C6A H6AA 109.2 . . ?
C5A C6A H6AB 109.2 . . ?
C1A C6A H6AB 109.2 . . ?
H6AA C6A H6AB 107.9 . . ?
C5A C7A C8A 124.5(5) . . ?
C5A C7A H7A 117.8 . . ?
C8A C7A H7A 117.8 . . ?
C7A C8A C9A 113.0(5) . . ?
C7A C8A H8AA 109.0 . . ?
C9A C8A H8AA 109.0 . . ?
C7A C8A H8AB 109.0 . . ?
C9A C8A H8AB 109.0 . . ?
H8AA C8A H8AB 107.8 . . ?
C14A C9A C8A 110.5(5) . . ?
C14A C9A C10A 110.1(4) . . ?
C8A C9A C10A 108.9(5) . . ?
C14A C9A H9A 109.1 . . ?
C8A C9A H9A 109.1 . . ?
C10A C9A H9A 109.1 . . ?
C4A C10A C11A 114.0(4) . . ?
C4A C10A C9A 113.0(4) . . ?
C11A C10A C9A 110.3(4) . . ?
C4A C10A H10A 106.3 . . ?
C11A C10A H10A 106.3 . . ?
C9A C10A H10A 106.3 . . ?
C10A C11A C12A 114.3(5) . . ?
C10A C11A H11A 108.7 . . ?
C12A C11A H11A 108.7 . . ?
C10A C11A H11B 108.7 . . ?
C12A C11A H11B 108.7 . . ?
H11A C11A H11B 107.6 . . ?
C13A C12A C11A 111.9(6) . . ?
C13A C12A H12A 109.2 . . ?
C11A C12A H12A 109.2 . . ?
C13A C12A H12B 109.2 . . ?
C11A C12A H12B 109.2 . . ?
H12A C12A H12B 107.9 . . ?
C12A C13A C28A 112.0(6) . . ?
C12A C13A C14A 105.9(5) . . ?
C28A C13A C14A 111.9(6) . . ?
C12A C13A C17A 117.5(6) . . ?
C28A C13A C17A 110.2(6) . . ?
C14A C13A C17A 98.6(5) . . ?
C9A C14A C13A 115.8(5) . . ?
C9A C14A C15A 118.5(5) . . ?
C13A C14A C15A 104.0(5) . . ?
C9A C14A H14A 105.9 . . ?
C13A C14A H14A 105.9 . . ?
C15A C14A H14A 105.9 . . ?
C16A C15A C14A 103.8(6) . . ?
C16A C15A H15A 111.0 . . ?
C14A C15A H15A 111.0 . . ?
C16A C15A H15B 111.0 . . ?
C14A C15A H15B 111.0 . . ?
H15A C15A H15B 109.0 . . ?
C15A C16A C17A 106.9(6) . . ?
C15A C16A H16A 110.3 . . ?
C17A C16A H16A 110.3 . . ?
C15A C16A H16B 110.3 . . ?
C17A C16A H16B 110.3 . . ?
H16A C16A H16B 108.6 . . ?
C16A C17A C13A 104.7(6) . . ?
C16A C17A C18A 112.0(8) . . ?
C13A C17A C18A 119.7(9) . . ?
C16A C17A H17A 106.5 . . ?
C13A C17A H17A 106.5 . . ?
C18A C17A H17A 106.5 . . ?
C27A C18A C19A 113(2) . . ?
C27A C18A C17A 109.5(10) . . ?
C19A C18A C17A 110.4(14) . . ?
C27A C18A H18A 107.9 . . ?
C19A C18A H18A 107.9 . . ?
C17A C18A H18A 107.9 . . ?
C20A C19A C18A 115(2) . . ?
C20A C19A H19A 108.6 . . ?
C18A C19A H19A 108.6 . . ?
C20A C19A H19B 108.6 . . ?
C18A C19A H19B 108.6 . . ?
H19A C19A H19B 107.5 . . ?
C21A C20A C19A 109.8(12) . . ?
C21A C20A H20A 109.7 . . ?
C19A C20A H20A 109.7 . . ?
C21A C20A H20B 109.7 . . ?
C19A C20A H20B 109.7 . . ?
H20A C20A H20B 108.2 . . ?
C25A C21A C22A 112.7(11) . . ?
C25A C21A C20A 110.4(16) . . ?
C22A C21A C20A 109.0(12) . . ?
C25A C21A H21A 108.2 . . ?
C22A C21A H21A 108.2 . . ?
C20A C21A H21A 108.2 . . ?
C23A C22A C24A 106.8(12) . . ?
C23A C22A C21A 106.6(12) . . ?
C24A C22A C21A 112.1(12) . . ?
C23A C22A H22A 110.4 . . ?
C24A C22A H22A 110.4 . . ?
C21A C22A H22A 110.4 . . ?
C22A C23A H23A 109.5 . . ?
C22A C23A H23B 109.5 . . ?
H23A C23A H23B 109.5 . . ?
C22A C23A H23C 109.5 . . ?
H23A C23A H23C 109.5 . . ?
H23B C23A H23C 109.5 . . ?
C22A C24A H24A 109.5 . . ?
C22A C24A H24B 109.5 . . ?
H24A C24A H24B 109.5 . . ?
C22A C24A H24C 109.5 . . ?
H24A C24A H24C 109.5 . . ?
H24B C24A H24C 109.5 . . ?
C21A C25A C26A 110.9(13) . . ?
C21A C25A H25A 109.5 . . ?
C26A C25A H25A 109.5 . . ?
C21A C25A H25B 109.5 . . ?
C26A C25A H25B 109.5 . . ?
H25A C25A H25B 108.0 . . ?
C25A C26A H26A 109.5 . . ?
C25A C26A H26B 109.5 . . ?
H26A C26A H26B 109.5 . . ?
C25A C26A H26C 109.5 . . ?
H26A C26A H26C 109.5 . . ?
H26B C26A H26C 109.5 . . ?
C18A C27A H27A 109.5 . . ?
C18A C27A H27B 109.5 . . ?
H27A C27A H27B 109.5 . . ?
C18A C27A H27C 109.5 . . ?
H27A C27A H27C 109.5 . . ?
H27B C27A H27C 109.5 . . ?
C13A C28A H28A 109.5 . . ?
C13A C28A H28B 109.5 . . ?
H28A C28A H28B 109.5 . . ?
C13A C28A H28C 109.5 . . ?
H28A C28A H28C 109.5 . . ?
H28B C28A H28C 109.5 . . ?
C4A C29A H29A 109.5 . . ?
C4A C29A H29B 109.5 . . ?
H29A C29A H29B 109.5 . . ?
C4A C29A H29C 109.5 . . ?
H29A C29A H29C 109.5 . . ?
H29B C29A H29C 109.5 . . ?
C1B O1B H1BO 109.5 . . ?
O1B C1B C6B 113.4(4) . . ?
O1B C1B C2B 110.9(4) . . ?
C6B C1B C2B 110.0(4) . . ?
O1B C1B H1B 107.4 . . ?
C6B C1B H1B 107.4 . . ?
C2B C1B H1B 107.4 . . ?
C3B C2B C1B 110.1(4) . . ?
C3B C2B H2BA 109.6 . . ?
C1B C2B H2BA 109.6 . . ?
C3B C2B H2BB 109.6 . . ?
C1B C2B H2BB 109.6 . . ?
H2BA C2B H2BB 108.1 . . ?
C2B C3B C4B 114.6(4) . . ?
C2B C3B H3BA 108.6 . . ?
C4B C3B H3BA 108.6 . . ?
C2B C3B H3BB 108.6 . . ?
C4B C3B H3BB 108.6 . . ?
H3BA C3B H3BB 107.6 . . ?
C5B C4B C3B 107.9(4) . . ?
C5B C4B C29B 110.1(4) . . ?
C3B C4B C29B 108.7(4) . . ?
C5B C4B C10B 110.9(4) . . ?
C3B C4B C10B 107.8(3) . . ?
C29B C4B C10B 111.3(4) . . ?
C7B C5B C6B 120.5(5) . . ?
C7B C5B C4B 122.3(5) . . ?
C6B C5B C4B 115.9(4) . . ?
C1B C6B C5B 111.1(4) . . ?
C1B C6B H6BA 109.4 . . ?
C5B C6B H6BA 109.4 . . ?
C1B C6B H6BB 109.4 . . ?
C5B C6B H6BB 109.4 . . ?
H6BA C6B H6BB 108.0 . . ?
C5B C7B C8B 123.5(5) . . ?
C5B C7B H7B 118.2 . . ?
C8B C7B H7B 118.2 . . ?
C7B C8B C9B 113.8(4) . . ?
C7B C8B H8BA 108.8 . . ?
C9B C8B H8BA 108.8 . . ?
C7B C8B H8BB 108.8 . . ?
C9B C8B H8BB 108.8 . . ?
H8BA C8B H8BB 107.7 . . ?
C8B C9B C14B 111.6(4) . . ?
C8B C9B C10B 110.1(3) . . ?
C14B C9B C10B 108.0(3) . . ?
C8B C9B H9B 109.0 . . ?
C14B C9B H9B 109.0 . . ?
C10B C9B H9B 109.0 . . ?
C11B C10B C4B 113.5(4) . . ?
C11B C10B C9B 110.2(4) . . ?
C4B C10B C9B 114.0(3) . . ?
C11B C10B H10B 106.2 . . ?
C4B C10B H10B 106.2 . . ?
C9B C10B H10B 106.2 . . ?
C10B C11B C12B 113.3(4) . . ?
C10B C11B H11C 108.9 . . ?
C12B C11B H11C 108.9 . . ?
C10B C11B H11D 108.9 . . ?
C12B C11B H11D 108.9 . . ?
H11C C11B H11D 107.7 . . ?
C13B C12B C11B 112.0(4) . . ?
C13B C12B H12C 109.2 . . ?
C11B C12B H12C 109.2 . . ?
C13B C12B H12D 109.2 . . ?
C11B C12B H12D 109.2 . . ?
H12C C12B H12D 107.9 . . ?
C12B C13B C28B 111.3(4) . . ?
C12B C13B C14B 106.6(4) . . ?
C28B C13B C14B 112.0(4) . . ?
C12B C13B C17B 117.0(4) . . ?
C28B C13B C17B 109.5(4) . . ?
C14B C13B C17B 100.0(3) . . ?
C15B C14B C9B 118.6(3) . . ?
C15B C14B C13B 104.3(3) . . ?
C9B C14B C13B 115.1(4) . . ?
C15B C14B H14B 105.9 . . ?
C9B C14B H14B 105.9 . . ?
C13B C14B H14B 105.9 . . ?
C14B C15B C16B 103.4(3) . . ?
C14B C15B H15C 111.1 . . ?
C16B C15B H15C 111.1 . . ?
C14B C15B H15D 111.1 . . ?
C16B C15B H15D 111.1 . . ?
H15C C15B H15D 109.0 . . ?
C17B C16B C15B 107.2(4) . . ?
C17B C16B H16C 110.3 . . ?
C15B C16B H16C 110.3 . . ?
C17B C16B H16D 110.3 . . ?
C15B C16B H16D 110.3 . . ?
H16C C16B H16D 108.5 . . ?
C18B C17B C16B 112.7(4) . . ?
C18B C17B C13B 119.5(4) . . ?
C16B C17B C13B 103.0(3) . . ?
C18B C17B H17B 107.0 . . ?
C16B C17B H17B 107.0 . . ?
C13B C17B H17B 107.0 . . ?
C17B C18B C27B 112.9(5) . . ?
C17B C18B C19B 110.5(6) . . ?
C27B C18B C19B 110.3(7) . . ?
C17B C18B H18B 107.6 . . ?
C27B C18B H18B 107.6 . . ?
C19B C18B H18B 107.6 . . ?
C20B C19B C18B 115.5(9) . . ?
C20B C19B H19C 108.4 . . ?
C18B C19B H19C 108.4 . . ?
C20B C19B H19D 108.4 . . ?
C18B C19B H19D 108.4 . . ?
H19C C19B H19D 107.5 . . ?
C21B C20B C19B 116.0(9) . . ?
C21B C20B H20C 108.3 . . ?
C19B C20B H20C 108.3 . . ?
C21B C20B H20D 108.3 . . ?
C19B C20B H20D 108.3 . . ?
H20C C20B H20D 107.4 . . ?
C22B C21B C20B 107.1(8) . . ?
C22B C21B C25B 113.4(7) . . ?
C20B C21B C25B 109.0(9) . . ?
C22B C21B H21B 109.1 . . ?
C20B C21B H21B 109.1 . . ?
C25B C21B H21B 109.1 . . ?
C21B C22B C23B 110.3(8) . . ?
C21B C22B C24B 110.5(8) . . ?
C23B C22B C24B 102.0(8) . . ?
C21B C22B H22B 111.2 . . ?
C23B C22B H22B 111.2 . . ?
C24B C22B H22B 111.2 . . ?
C22B C23B H23D 109.5 . . ?
C22B C23B H23E 109.5 . . ?
H23D C23B H23E 109.5 . . ?
C22B C23B H23F 109.5 . . ?
H23D C23B H23F 109.5 . . ?
H23E C23B H23F 109.5 . . ?
C22B C24B H24D 109.5 . . ?
C22B C24B H24E 109.5 . . ?
H24D C24B H24E 109.5 . . ?
C22B C24B H24F 109.5 . . ?
H24D C24B H24F 109.5 . . ?
H24E C24B H24F 109.5 . . ?
C21B C25B C26B 105.9(9) . . ?
C21B C25B H25C 110.5 . . ?
C26B C25B H25C 110.6 . . ?
C21B C25B H25D 110.5 . . ?
C26B C25B H25D 110.5 . . ?
H25C C25B H25D 108.7 . . ?
C25B C26B H26D 109.5 . . ?
C25B C26B H26E 109.5 . . ?
H26D C26B H26E 109.5 . . ?
C25B C26B H26F 109.5 . . ?
H26D C26B H26F 109.5 . . ?
H26E C26B H26F 109.5 . . ?
C18B C27B H27D 109.5 . . ?
C18B C27B H27E 109.5 . . ?
H27D C27B H27E 109.5 . . ?
C18B C27B H27F 109.5 . . ?
H27D C27B H27F 109.5 . . ?
H27E C27B H27F 109.5 . . ?
C13B C28B H28D 109.5 . . ?
C13B C28B H28E 109.5 . . ?
H28D C28B H28E 109.5 . . ?
C13B C28B H28F 109.5 . . ?
H28D C28B H28F 109.5 . . ?
H28E C28B H28F 109.5 . . ?
C4B C29B H29D 109.5 . . ?
C4B C29B H29E 109.5 . . ?
H29D C29B H29E 109.5 . . ?
C4B C29B H29F 109.5 . . ?
H29D C29B H29F 109.5 . . ?
H29E C29B H29F 109.5 . . ?
C1C O1C H1CO 109.5 . . ?
O1C C1C C6C 111.6(4) . . ?
O1C C1C C2C 107.9(4) . . ?
C6C C1C C2C 109.3(4) . . ?
O1C C1C H1C 109.4 . . ?
C6C C1C H1C 109.4 . . ?
C2C C1C H1C 109.4 . . ?
C3C C2C C1C 110.1(4) . . ?
C3C C2C H2CA 109.6 . . ?
C1C C2C H2CA 109.6 . . ?
C3C C2C H2CB 109.6 . . ?
C1C C2C H2CB 109.6 . . ?
H2CA C2C H2CB 108.2 . . ?
C2C C3C C4C 116.5(4) . . ?
C2C C3C H3CA 108.2 . . ?
C4C C3C H3CA 108.2 . . ?
C2C C3C H3CB 108.2 . . ?
C4C C3C H3CB 108.2 . . ?
H3CA C3C H3CB 107.3 . . ?
C5C C4C C29C 108.5(4) . . ?
C5C C4C C3C 107.4(4) . . ?
C29C C4C C3C 109.9(4) . . ?
C5C C4C C10C 109.8(4) . . ?
C29C C4C C10C 112.2(4) . . ?
C3C C4C C10C 108.9(3) . . ?
C7C C5C C4C 124.2(4) . . ?
C7C C5C C6C 118.6(4) . . ?
C4C C5C C6C 117.2(4) . . ?
C1C C6C C5C 110.9(4) . . ?
C1C C6C H6CA 109.4 . . ?
C5C C6C H6CA 109.4 . . ?
C1C C6C H6CB 109.4 . . ?
C5C C6C H6CB 109.4 . . ?
H6CA C6C H6CB 108.0 . . ?
C5C C7C C8C 123.9(4) . . ?
C5C C7C H7C 118.0 . . ?
C8C C7C H7C 118.0 . . ?
C7C C8C C9C 113.6(4) . . ?
C7C C8C H8CA 108.9 . . ?
C9C C8C H8CA 108.9 . . ?
C7C C8C H8CB 108.9 . . ?
C9C C8C H8CB 108.9 . . ?
H8CA C8C H8CB 107.7 . . ?
C14C C9C C10C 108.8(4) . . ?
C14C C9C C8C 110.1(4) . . ?
C10C C9C C8C 111.0(4) . . ?
C14C C9C H9C 109.0 . . ?
C10C C9C H9C 109.0 . . ?
C8C C9C H9C 109.0 . . ?
C9C C10C C11C 110.9(4) . . ?
C9C C10C C4C 113.1(4) . . ?
C11C C10C C4C 113.0(4) . . ?
C9C C10C H10C 106.4 . . ?
C11C C10C H10C 106.4 . . ?
C4C C10C H10C 106.4 . . ?
C12C C11C C10C 113.6(4) . . ?
C12C C11C H11E 108.8 . . ?
C10C C11C H11E 108.8 . . ?
C12C C11C H11F 108.8 . . ?
C10C C11C H11F 108.8 . . ?
H11E C11C H11F 107.7 . . ?
C11C C12C C13C 112.0(4) . . ?
C11C C12C H12E 109.2 . . ?
C13C C12C H12E 109.2 . . ?
C11C C12C H12F 109.2 . . ?
C13C C12C H12F 109.2 . . ?
H12E C12C H12F 107.9 . . ?
C28C C13C C14C 112.7(4) . . ?
C28C C13C C12C 109.8(4) . . ?
C14C C13C C12C 106.2(4) . . ?
C28C C13C C17C 110.9(5) . . ?
C14C C13C C17C 100.5(4) . . ?
C12C C13C C17C 116.4(4) . . ?
C15C C14C C9C 118.9(4) . . ?
C15C C14C C13C 104.1(4) . . ?
C9C C14C C13C 116.0(4) . . ?
C15C C14C H14C 105.6 . . ?
C9C C14C H14C 105.6 . . ?
C13C C14C H14C 105.6 . . ?
C14C C15C C16C 103.5(4) . . ?
C14C C15C H15E 111.1 . . ?
C16C C15C H15E 111.1 . . ?
C14C C15C H15F 111.1 . . ?
C16C C15C H15F 111.1 . . ?
H15E C15C H15F 109.0 . . ?
C15C C16C C17C 107.6(5) . . ?
C15C C16C H16E 110.2 . . ?
C17C C16C H16E 110.2 . . ?
C15C C16C H16F 110.2 . . ?
C17C C16C H16F 110.2 . . ?
H16E C16C H16F 108.5 . . ?
C18C C17C C13C 121.1(6) . . ?
C18C C17C C16C 112.1(5) . . ?
C13C C17C C16C 102.4(4) . . ?
C18C C17C H17C 106.8 . . ?
C13C C17C H17C 106.8 . . ?
C16C C17C H17C 106.8 . . ?
C17C C18C C27C 113.0(7) . . ?
C17C C18C C19C 110.3(10) . . ?
C27C C18C C19C 108.7(13) . . ?
C17C C18C H18C 108.3 . . ?
C27C C18C H18C 108.3 . . ?
C19C C18C H18C 108.3 . . ?
C20C C19C C18C 121.8(16) . . ?
C20C C19C H19E 106.9 . . ?
C18C C19C H19E 106.9 . . ?
C20C C19C H19F 106.9 . . ?
C18C C19C H19F 106.9 . . ?
H19E C19C H19F 106.7 . . ?
C21C C20C C19C 112.4(12) . . ?
C21C C20C H20E 109.1 . . ?
C19C C20C H20E 109.1 . . ?
C21C C20C H20F 109.1 . . ?
C19C C20C H20F 109.1 . . ?
H20E C20C H20F 107.9 . . ?
C20C C21C C25C 112.4(16) . . ?
C20C C21C C22C 113.2(11) . . ?
C25C C21C C22C 111.1(9) . . ?
C20C C21C H21C 106.5 . . ?
C25C C21C H21C 106.5 . . ?
C22C C21C H21C 106.5 . . ?
C24C C22C C21C 112.6(11) . . ?
C24C C22C C23C 104.6(11) . . ?
C21C C22C C23C 105.4(10) . . ?
C24C C22C H22C 111.3 . . ?
C21C C22C H22C 111.3 . . ?
C23C C22C H22C 111.3 . . ?
C22C C23C H23G 109.5 . . ?
C22C C23C H23H 109.5 . . ?
H23G C23C H23H 109.5 . . ?
C22C C23C H23I 109.5 . . ?
H23G C23C H23I 109.5 . . ?
H23H C23C H23I 109.5 . . ?
C22C C24C H24G 109.5 . . ?
C22C C24C H24H 109.5 . . ?
H24G C24C H24H 109.5 . . ?
C22C C24C H24I 109.5 . . ?
H24G C24C H24I 109.5 . . ?
H24H C24C H24I 109.5 . . ?
C21C C25C C26C 107.4(11) . . ?
C21C C25C H25E 110.2 . . ?
C26C C25C H25E 110.2 . . ?
C21C C25C H25F 110.2 . . ?
C26C C25C H25F 110.2 . . ?
H25E C25C H25F 108.5 . . ?
C25C C26C H26G 109.5 . . ?
C25C C26C H26H 109.5 . . ?
H26G C26C H26H 109.5 . . ?
C25C C26C H26I 109.5 . . ?
H26G C26C H26I 109.5 . . ?
H26H C26C H26I 109.5 . . ?
C18C C27C H27G 109.5 . . ?
C18C C27C H27H 109.5 . . ?
H27G C27C H27H 109.5 . . ?
C18C C27C H27I 109.5 . . ?
H27G C27C H27I 109.5 . . ?
H27H C27C H27I 109.5 . . ?
C13C C28C H28G 109.5 . . ?
C13C C28C H28H 109.5 . . ?
H28G C28C H28H 109.5 . . ?
C13C C28C H28I 109.5 . . ?
H28G C28C H28I 109.5 . . ?
H28H C28C H28I 109.5 . . ?
C4C C29C H29G 109.5 . . ?
C4C C29C H29H 109.5 . . ?
H29G C29C H29H 109.5 . . ?
C4C C29C H29I 109.5 . . ?
H29G C29C H29I 109.5 . . ?
H29H C29C H29I 109.5 . . ?
C1D O1D H1DO 109.5 . . ?
O1D C1D C2D 107.0(4) . . ?
O1D C1D C6D 110.7(4) . . ?
C2D C1D C6D 110.7(4) . . ?
O1D C1D H1D 109.5 . . ?
C2D C1D H1D 109.5 . . ?
C6D C1D H1D 109.5 . . ?
C1D C2D C3D 110.4(4) . . ?
C1D C2D H2DA 109.6 . . ?
C3D C2D H2DA 109.6 . . ?
C1D C2D H2DB 109.6 . . ?
C3D C2D H2DB 109.6 . . ?
H2DA C2D H2DB 108.1 . . ?
C2D C3D C4D 113.5(4) . . ?
C2D C3D H3DA 108.9 . . ?
C4D C3D H3DA 108.9 . . ?
C2D C3D H3DB 108.9 . . ?
C4D C3D H3DB 108.9 . . ?
H3DA C3D H3DB 107.7 . . ?
C5D C4D C29D 109.1(4) . . ?
C5D C4D C10D 110.0(4) . . ?
C29D C4D C10D 112.1(4) . . ?
C5D C4D C3D 108.5(4) . . ?
C29D C4D C3D 108.6(4) . . ?
C10D C4D C3D 108.5(4) . . ?
C7D C5D C6D 120.9(5) . . ?
C7D C5D C4D 122.9(5) . . ?
C6D C5D C4D 116.2(4) . . ?
C5D C6D C1D 112.7(4) . . ?
C5D C6D H6DA 109.1 . . ?
C1D C6D H6DA 109.1 . . ?
C5D C6D H6DB 109.1 . . ?
C1D C6D H6DB 109.1 . . ?
H6DA C6D H6DB 107.8 . . ?
C5D C7D C8D 125.4(5) . . ?
C5D C7D H7D 117.3 . . ?
C8D C7D H7D 117.3 . . ?
C7D C8D C9D 112.9(4) . . ?
C7D C8D H8DA 109.0 . . ?
C9D C8D H8DA 109.0 . . ?
C7D C8D H8DB 109.0 . . ?
C9D C8D H8DB 109.0 . . ?
H8DA C8D H8DB 107.8 . . ?
C14D C9D C8D 110.9(4) . . ?
C14D C9D C10D 109.7(4) . . ?
C8D C9D C10D 109.8(4) . . ?
C14D C9D H9D 108.8 . . ?
C8D C9D H9D 108.8 . . ?
C10D C9D H9D 108.8 . . ?
C11D C10D C9D 110.8(4) . . ?
C11D C10D C4D 113.1(4) . . ?
C9D C10D C4D 112.4(4) . . ?
C11D C10D H10D 106.7 . . ?
C9D C10D H10D 106.7 . . ?
C4D C10D H10D 106.7 . . ?
C12D C11D C10D 113.3(5) . . ?
C12D C11D H11G 108.9 . . ?
C10D C11D H11G 108.9 . . ?
C12D C11D H11H 108.9 . . ?
C10D C11D H11H 108.9 . . ?
H11G C11D H11H 107.7 . . ?
C11D C12D C13D 113.0(5) . . ?
C11D C12D H12G 109.0 . . ?
C13D C12D H12G 109.0 . . ?
C11D C12D H12H 109.0 . . ?
C13D C12D H12H 109.0 . . ?
H12G C12D H12H 107.8 . . ?
C14D C13D C28D 112.4(5) . . ?
C14D C13D C12D 106.3(5) . . ?
C28D C13D C12D 110.3(6) . . ?
C14D C13D C17D 101.3(5) . . ?
C28D C13D C17D 109.1(5) . . ?
C12D C13D C17D 117.1(5) . . ?
C9D C14D C13D 116.1(5) . . ?
C9D C14D C15D 118.7(5) . . ?
C13D C14D C15D 104.1(5) . . ?
C9D C14D H14D 105.6 . . ?
C13D C14D H14D 105.6 . . ?
C15D C14D H14D 105.6 . . ?
C14D C15D C16D 105.6(5) . . ?
C14D C15D H15G 110.6 . . ?
C16D C15D H15G 110.6 . . ?
C14D C15D H15H 110.6 . . ?
C16D C15D H15H 110.6 . . ?
H15G C15D H15H 108.8 . . ?
C15D C16D C17D 105.4(6) . . ?
C15D C16D H16G 110.7 . . ?
C17D C16D H16G 110.7 . . ?
C15D C16D H16H 110.7 . . ?
C17D C16D H16H 110.7 . . ?
H16G C16D H16H 108.8 . . ?
C18D C17D C13D 123.7(7) . . ?
C18D C17D C16D 112.3(6) . . ?
C13D C17D C16D 101.5(5) . . ?
C18D C17D H17D 106.0 . . ?
C13D C17D H17D 106.0 . . ?
C16D C17D H17D 106.0 . . ?
C17D C18D C27D 113.7(7) . . ?
C17D C18D C19D 113.0(12) . . ?
C27D C18D C19D 107.9(13) . . ?
C17D C18D H18D 107.3 . . ?
C27D C18D H18D 107.3 . . ?
C19D C18D H18D 107.3 . . ?
C20D C19D C18D 114.5(15) . . ?
C20D C19D H19G 108.6 . . ?
C18D C19D H19G 108.6 . . ?
C20D C19D H19H 108.6 . . ?
C18D C19D H19H 108.6 . . ?
H19G C19D H19H 107.6 . . ?
C19D C20D C21D 111.0(11) . . ?
C19D C20D H20G 109.4 . . ?
C21D C20D H20G 109.4 . . ?
C19D C20D H20H 109.4 . . ?
C21D C20D H20H 109.4 . . ?
H20G C20D H20H 108.0 . . ?
C22D C21D C25D 116.5(11) . . ?
C22D C21D C20D 114.0(11) . . ?
C25D C21D C20D 118.7(14) . . ?
C22D C21D H21D 101.1 . . ?
C25D C21D H21D 101.1 . . ?
C20D C21D H21D 101.1 . . ?
C23D C22D C21D 114.4(11) . . ?
C23D C22D C24D 110.8(11) . . ?
C21D C22D C24D 114.4(13) . . ?
C23D C22D H22D 105.4 . . ?
C21D C22D H22D 105.4 . . ?
C24D C22D H22D 105.4 . . ?
C22D C23D H23J 109.5 . . ?
C22D C23D H23K 109.5 . . ?
H23J C23D H23K 109.5 . . ?
C22D C23D H23L 109.5 . . ?
H23J C23D H23L 109.5 . . ?
H23K C23D H23L 109.5 . . ?
C22D C24D H24J 109.5 . . ?
C22D C24D H24K 109.5 . . ?
H24J C24D H24K 109.5 . . ?
C22D C24D H24L 109.5 . . ?
H24J C24D H24L 109.5 . . ?
H24K C24D H24L 109.5 . . ?
C21D C25D C26D 104.1(11) . . ?
C21D C25D H25G 110.9 . . ?
C26D C25D H25G 110.9 . . ?
C21D C25D H25H 110.9 . . ?
C26D C25D H25H 110.9 . . ?
H25G C25D H25H 109.0 . . ?
C25D C26D H26J 109.5 . . ?
C25D C26D H26K 109.5 . . ?
H26J C26D H26K 109.5 . . ?
C25D C26D H26L 109.5 . . ?
H26J C26D H26L 109.5 . . ?
H26K C26D H26L 109.5 . . ?
C18D C27D H27J 109.5 . . ?
C18D C27D H27K 109.5 . . ?
H27J C27D H27K 109.5 . . ?
C18D C27D H27L 109.5 . . ?
H27J C27D H27L 109.5 . . ?
H27K C27D H27L 109.5 . . ?
C13D C28D H28J 109.5 . . ?
C13D C28D H28K 109.5 . . ?
H28J C28D H28K 109.5 . . ?
C13D C28D H28L 109.5 . . ?
H28J C28D H28L 109.5 . . ?
H28K C28D H28L 109.5 . . ?
C4D C29D H29J 109.5 . . ?
C4D C29D H29K 109.5 . . ?
H29J C29D H29K 109.5 . . ?
C4D C29D H29L 109.5 . . ?
H29J C29D H29L 109.5 . . ?
H29K C29D H29L 109.5 . . ?

loop_
_geom_bond_atom_site_label_1
_geom_bond_atom_site_label_2
_geom_bond_distance
_geom_bond_site_symmetry_2
_geom_bond_publ_flag
O1 C1 1.238(5) . ?
O2 C1 1.306(6) . ?
O2 H2 0.8400 . ?
O3 C4 1.381(5) . ?
O3 H3A 0.8400 . ?
O4 C5 1.356(5) . ?
O4 H4O 0.8400 . ?
O5 C6 1.373(5) . ?
O5 H5O 0.8400 . ?
C1 C2 1.464(6) . ?
C2 C3 1.390(6) . ?
C2 C7 1.401(6) . ?
C3 C4 1.382(6) . ?
C3 H3 0.9500 . ?
C4 C5 1.395(6) . ?
C5 C6 1.397(6) . ?
C6 C7 1.388(6) . ?
C7 H7 0.9500 . ?
O1A C1A 1.430(6) . ?
O1A H1AO 0.8400 . ?
C1A C6A 1.515(7) . ?
C1A C2A 1.517(7) . ?
C1A H1A 1.0000 . ?
C2A C3A 1.549(7) . ?
C2A H2AA 0.9900 . ?
C2A H2AB 0.9900 . ?
C3A C4A 1.558(7) . ?
C3A H3AA 0.9900 . ?
C3A H3AB 0.9900 . ?
C4A C29A 1.536(7) . ?
C4A C10A 1.536(7) . ?
C4A C5A 1.538(7) . ?
C5A C7A 1.313(8) . ?
C5A C6A 1.495(7) . ?
C6A H6AA 0.9900 . ?
C6A H6AB 0.9900 . ?
C7A C8A 1.492(8) . ?
C7A H7A 0.9500 . ?
C8A C9A 1.528(8) . ?
C8A H8AA 0.9900 . ?
C8A H8AB 0.9900 . ?
C9A C14A 1.522(8) . ?
C9A C10A 1.542(7) . ?
C9A H9A 1.0000 . ?
C10A C11A 1.541(8) . ?
C10A H10A 1.0000 . ?
C11A C12A 1.542(9) . ?
C11A H11A 0.9900 . ?
C11A H11B 0.9900 . ?
C12A C13A 1.514(10) . ?
C12A H12A 0.9900 . ?
C12A H12B 0.9900 . ?
C13A C28A 1.523(11) . ?
C13A C14A 1.536(8) . ?
C13A C17A 1.550(10) . ?
C14A C15A 1.539(9) . ?
C14A H14A 1.0000 . ?
C15A C16A 1.511(11) . ?
C15A H15A 0.9900 . ?
C15A H15B 0.9900 . ?
C16A C17A 1.539(11) . ?
C16A H16A 0.9900 . ?
C16A H16B 0.9900 . ?
C17A C18A 1.577(14) . ?
C17A H17A 1.0000 . ?
C18A C27A 1.494(18) . ?
C18A C19A 1.56(3) . ?
C18A H18A 1.0000 . ?
C19A C20A 1.526(13) . ?
C19A H19A 0.9900 . ?
C19A H19B 0.9900 . ?
C20A C21A 1.519(13) . ?
C20A H20A 0.9900 . ?
C20A H20B 0.9900 . ?
C21A C25A 1.492(12) . ?
C21A C22A 1.516(13) . ?
C21A H21A 1.0000 . ?
C22A C23A 1.491(13) . ?
C22A C24A 1.503(13) . ?
C22A H22A 1.0000 . ?
C23A H23A 0.9800 . ?
C23A H23B 0.9800 . ?
C23A H23C 0.9800 . ?
C24A H24A 0.9800 . ?
C24A H24B 0.9800 . ?
C24A H24C 0.9800 . ?
C25A C26A 1.503(14) . ?
C25A H25A 0.9900 . ?
C25A H25B 0.9900 . ?
C26A H26A 0.9800 . ?
C26A H26B 0.9800 . ?
C26A H26C 0.9800 . ?
C27A H27A 0.9800 . ?
C27A H27B 0.9800 . ?
C27A H27C 0.9800 . ?
C28A H28A 0.9800 . ?
C28A H28B 0.9800 . ?
C28A H28C 0.9800 . ?
C29A H29A 0.9800 . ?
C29A H29B 0.9800 . ?
C29A H29C 0.9800 . ?
O1B C1B 1.447(5) . ?
O1B H1BO 0.8400 . ?
C1B C6B 1.501(6) . ?
C1B C2B 1.533(7) . ?
C1B H1B 1.0000 . ?
C2B C3B 1.524(7) . ?
C2B H2BA 0.9900 . ?
C2B H2BB 0.9900 . ?
C3B C4B 1.536(6) . ?
C3B H3BA 0.9900 . ?
C3B H3BB 0.9900 . ?
C4B C5B 1.523(7) . ?
C4B C29B 1.539(7) . ?
C4B C10B 1.557(6) . ?
C5B C7B 1.346(8) . ?
C5B C6B 1.509(7) . ?
C6B H6BA 0.9900 . ?
C6B H6BB 0.9900 . ?
C7B C8B 1.504(7) . ?
C7B H7B 0.9500 . ?
C8B C9B 1.525(6) . ?
C8B H8BA 0.9900 . ?
C8B H8BB 0.9900 . ?
C9B C14B 1.533(6) . ?
C9B C10B 1.558(6) . ?
C9B H9B 1.0000 . ?
C10B C11B 1.527(6) . ?
C10B H10B 1.0000 . ?
C11B C12B 1.543(6) . ?
C11B H11C 0.9900 . ?
C11B H11D 0.9900 . ?
C12B C13B 1.533(6) . ?
C12B H12C 0.9900 . ?
C12B H12D 0.9900 . ?
C13B C28B 1.534(6) . ?
C13B C14B 1.543(6) . ?
C13B C17B 1.559(6) . ?
C14B C15B 1.529(6) . ?
C14B H14B 1.0000 . ?
C15B C16B 1.555(6) . ?
C15B H15C 0.9900 . ?
C15B H15D 0.9900 . ?
C16B C17B 1.551(6) . ?
C16B H16C 0.9900 . ?
C16B H16D 0.9900 . ?
C17B C18B 1.532(6) . ?
C17B H17B 1.0000 . ?
C18B C27B 1.542(8) . ?
C18B C19B 1.581(13) . ?
C18B H18B 1.0000 . ?
C19B C20B 1.501(11) . ?
C19B H19C 0.9900 . ?
C19B H19D 0.9900 . ?
C20B C21B 1.490(10) . ?
C20B H20C 0.9900 . ?
C20B H20D 0.9900 . ?
C21B C22B 1.463(9) . ?
C21B C25B 1.504(10) . ?
C21B H21B 1.0000 . ?
C22B C23B 1.534(10) . ?
C22B C24B 1.538(11) . ?
C22B H22B 1.0000 . ?
C23B H23D 0.9800 . ?
C23B H23E 0.9800 . ?
C23B H23F 0.9800 . ?
C24B H24D 0.9800 . ?
C24B H24E 0.9800 . ?
C24B H24F 0.9800 . ?
C25B C26B 1.524(11) . ?
C25B H25C 0.9900 . ?
C25B H25D 0.9900 . ?
C26B H26D 0.9800 . ?
C26B H26E 0.9800 . ?
C26B H26F 0.9800 . ?
C27B H27D 0.9800 . ?
C27B H27E 0.9800 . ?
C27B H27F 0.9800 . ?
C28B H28D 0.9800 . ?
C28B H28E 0.9800 . ?
C28B H28F 0.9800 . ?
C29B H29D 0.9800 . ?
C29B H29E 0.9800 . ?
C29B H29F 0.9800 . ?
O1C C1C 1.437(6) . ?
O1C H1CO 0.8400 . ?
C1C C6C 1.523(6) . ?
C1C C2C 1.527(7) . ?
C1C H1C 1.0000 . ?
C2C C3C 1.520(6) . ?
C2C H2CA 0.9900 . ?
C2C H2CB 0.9900 . ?
C3C C4C 1.547(6) . ?
C3C H3CA 0.9900 . ?
C3C H3CB 0.9900 . ?
C4C C5C 1.525(6) . ?
C4C C29C 1.541(6) . ?
C4C C10C 1.555(6) . ?
C5C C7C 1.335(6) . ?
C5C C6C 1.531(6) . ?
C6C H6CA 0.9900 . ?
C6C H6CB 0.9900 . ?
C7C C8C 1.499(7) . ?
C7C H7C 0.9500 . ?
C8C C9C 1.538(6) . ?
C8C H8CA 0.9900 . ?
C8C H8CB 0.9900 . ?
C9C C14C 1.521(6) . ?
C9C C10C 1.530(6) . ?
C9C H9C 1.0000 . ?
C10C C11C 1.540(6) . ?
C10C H10C 1.0000 . ?
C11C C12C 1.529(7) . ?
C11C H11E 0.9900 . ?
C11C H11F 0.9900 . ?
C12C C13C 1.546(7) . ?
C12C H12E 0.9900 . ?
C12C H12F 0.9900 . ?
C13C C28C 1.532(7) . ?
C13C C14C 1.545(7) . ?
C13C C17C 1.551(8) . ?
C14C C15C 1.510(7) . ?
C14C H14C 1.0000 . ?
C15C C16C 1.541(8) . ?
C15C H15E 0.9900 . ?
C15C H15F 0.9900 . ?
C16C C17C 1.564(8) . ?
C16C H16E 0.9900 . ?
C16C H16F 0.9900 . ?
C17C C18C 1.509(9) . ?
C17C H17C 1.0000 . ?
C18C C27C 1.544(12) . ?
C18C C19C 1.59(2) . ?
C18C H18C 1.0000 . ?
C19C C20C 1.530(12) . ?
C19C H19E 0.9900 . ?
C19C H19F 0.9900 . ?
C20C C21C 1.498(12) . ?
C20C H20E 0.9900 . ?
C20C H20F 0.9900 . ?
C21C C25C 1.499(12) . ?
C21C C22C 1.517(11) . ?
C21C H21C 1.0000 . ?
C22C C24C 1.487(12) . ?
C22C C23C 1.522(12) . ?
C22C H22C 1.0000 . ?
C23C H23G 0.9800 . ?
C23C H23H 0.9800 . ?
C23C H23I 0.9800 . ?
C24C H24G 0.9800 . ?
C24C H24H 0.9800 . ?
C24C H24I 0.9800 . ?
C25C C26C 1.507(13) . ?
C25C H25E 0.9900 . ?
C25C H25F 0.9900 . ?
C26C H26G 0.9800 . ?
C26C H26H 0.9800 . ?
C26C H26I 0.9800 . ?
C27C H27G 0.9800 . ?
C27C H27H 0.9800 . ?
C27C H27I 0.9800 . ?
C28C H28G 0.9800 . ?
C28C H28H 0.9800 . ?
C28C H28I 0.9800 . ?
C29C H29G 0.9800 . ?
C29C H29H 0.9800 . ?
C29C H29I 0.9800 . ?
O1D C1D 1.430(6) . ?
O1D H1DO 0.8400 . ?
C1D C2D 1.506(7) . ?
C1D C6D 1.535(7) . ?
C1D H1D 1.0000 . ?
C2D C3D 1.541(7) . ?
C2D H2DA 0.9900 . ?
C2D H2DB 0.9900 . ?
C3D C4D 1.557(6) . ?
C3D H3DA 0.9900 . ?
C3D H3DB 0.9900 . ?
C4D C5D 1.527(6) . ?
C4D C29D 1.528(7) . ?
C4D C10D 1.556(6) . ?
C5D C7D 1.319(7) . ?
C5D C6D 1.517(7) . ?
C6D H6DA 0.9900 . ?
C6D H6DB 0.9900 . ?
C7D C8D 1.503(7) . ?
C7D H7D 0.9500 . ?
C8D C9D 1.528(7) . ?
C8D H8DA 0.9900 . ?
C8D H8DB 0.9900 . ?
C9D C14D 1.513(7) . ?
C9D C10D 1.544(7) . ?
C9D H9D 1.0000 . ?
C10D C11D 1.539(8) . ?
C10D H10D 1.0000 . ?
C11D C12D 1.502(9) . ?
C11D H11G 0.9900 . ?
C11D H11H 0.9900 . ?
C12D C13D 1.533(8) . ?
C12D H12G 0.9900 . ?
C12D H12H 0.9900 . ?
C13D C14D 1.522(8) . ?
C13D C28D 1.529(10) . ?
C13D C17D 1.558(9) . ?
C14D C15D 1.528(8) . ?
C14D H14D 1.0000 . ?
C15D C16D 1.537(10) . ?
C15D H15G 0.9900 . ?
C15D H15H 0.9900 . ?
C16D C17D 1.616(10) . ?
C16D H16G 0.9900 . ?
C16D H16H 0.9900 . ?
C17D C18D 1.493(11) . ?
C17D H17D 1.0000 . ?
C18D C27D 1.505(13) . ?
C18D C19D 1.534(19) . ?
C18D H18D 1.0000 . ?
C19D C20D 1.509(13) . ?
C19D H19G 0.9900 . ?
C19D H19H 0.9900 . ?
C20D C21D 1.533(12) . ?
C20D H20G 0.9900 . ?
C20D H20H 0.9900 . ?
C21D C22D 1.457(12) . ?
C21D C25D 1.498(12) . ?
C21D H21D 1.0000 . ?
C22D C23D 1.457(11) . ?
C22D C24D 1.487(12) . ?
C22D H22D 1.0000 . ?
C23D H23J 0.9800 . ?
C23D H23K 0.9800 . ?
C23D H23L 0.9800 . ?
C24D H24J 0.9800 . ?
C24D H24K 0.9800 . ?
C24D H24L 0.9800 . ?
C25D C26D 1.520(13) . ?
C25D H25G 0.9900 . ?
C25D H25H 0.9900 . ?
C26D H26J 0.9800 . ?
C26D H26K 0.9800 . ?
C26D H26L 0.9800 . ?
C27D H27J 0.9800 . ?
C27D H27K 0.9800 . ?
C27D H27L 0.9800 . ?
C28D H28J 0.9800 . ?
C28D H28K 0.9800 . ?
C28D H28L 0.9800 . ?
C29D H29J 0.9800 . ?
C29D H29K 0.9800 . ?
C29D H29L 0.9800 . ?
